data_7208117
loop_
_publ_author_name
'Konarev, Dmitri V.'
'Khasanov, Salavat S.'
'Faraonov, Maxim A.'
'Lyubovskaya, Rimma N.'

_publ_section_title
;
 Coordination of fullerene C60 and benzonitrile to iron(ii)
 tetraphenylporphyrin in the
 FeIITPP&#x00B7;C60&#x00B7;(C6H4Cl2)2&#x00B7;(C6H14)0.5 and
 FeIITPP&#x00B7;(C6H5CN)2 complexes
;
_journal_issue 13
_journal_name_full CrystEngComm
_journal_page_first 4350
_journal_paper_doi 10.1039/c2ce25295c
_journal_volume 14
_journal_year 2012
_chemical_formula_moiety 'C60, C44 H28 N4 Fe1, (C6 H4 Cl2)2, (C6 H14)0.5'
_chemical_formula_sum 'C119 H43 Cl4 Fe N4'
_chemical_formula_weight 1726.22
_chemical_name_common 'synthesis as described'
_chemical_name_systematic
;
?
;
_space_group_IT_number 2
_symmetry_cell_setting triclinic
_symmetry_space_group_name_Hall '-P 1'
_symmetry_space_group_name_H-M 'P -1'
_atom_sites_solution_hydrogens geom
_atom_sites_solution_primary direct
_atom_sites_solution_secondary difmap
_audit_creation_date
;
'Thu Nov 03 17:48:48 2011'
;
_audit_creation_method
;
CrysAlisPro, Oxford Diffraction Ltd.,
Version 1.171.35.11 (release 16-05-2011 CrysAlis171 .NET)
(compiled May 16 2011,17:55:39)
;
_cell_angle_alpha 67.343(5)
_cell_angle_beta 84.739(4)
_cell_angle_gamma 77.298(4)
_cell_formula_units_Z 2
_cell_length_a 14.3386(7)
_cell_length_b 16.8561(9)
_cell_length_c 16.9461(9)
_cell_measurement_reflns_used 12256
_cell_measurement_temperature 150(2)
_cell_measurement_theta_max 30
_cell_measurement_theta_min 3
_cell_volume 3687.1(4)
_computing_cell_refinement
;
CrysAlisPro, Agilent Technologies,
Version 1.171.35.11 (release 16-05-2011 CrysAlis171 .NET)
(compiled May 16 2011,17:55:39)
;
_computing_data_collection
;
CrysAlisPro, Agilent Technologies,
Version 1.171.35.11 (release 16-05-2011 CrysAlis171 .NET)
(compiled May 16 2011,17:55:39)
;
_computing_data_reduction
;
CrysAlisPro, Agilent Technologies,
Version 1.171.35.11 (release 16-05-2011 CrysAlis171 .NET)
(compiled May 16 2011,17:55:39)
;
_computing_molecular_graphics WinGX
_computing_publication_material WinGx
_computing_structure_refinement 'SHELXL-97 (Sheldrick, 2008)'
_computing_structure_solution 'SHELXS-97 (Sheldrick, 2008)'
_diffrn_ambient_temperature 150(2)
_diffrn_detector_area_resol_mean 10.4752
_diffrn_measured_fraction_theta_full 0.974
_diffrn_measured_fraction_theta_max 0.858
_diffrn_measurement_device_type 'Xcalibur, Ruby, Gemini'
_diffrn_measurement_method '\w scans'
_diffrn_radiation_monochromator graphite
_diffrn_radiation_source 'Enhance (Mo) X-ray Source'
_diffrn_radiation_type MoK\a
_diffrn_radiation_wavelength 0.71073
_diffrn_reflns_av_R_equivalents 0.0454
_diffrn_reflns_av_sigmaI/netI 0.0680
_diffrn_reflns_limit_h_max 20
_diffrn_reflns_limit_h_min -19
_diffrn_reflns_limit_k_max 20
_diffrn_reflns_limit_k_min -23
_diffrn_reflns_limit_l_max 24
_diffrn_reflns_limit_l_min -23
_diffrn_reflns_number 45272
_diffrn_reflns_theta_full 28.50
_diffrn_reflns_theta_max 30.55
_diffrn_reflns_theta_min 2.60
_diffrn_standards_number 0
_exptl_absorpt_coefficient_mu 0.416
_exptl_absorpt_correction_T_max 0.96
_exptl_absorpt_correction_T_min 0.87
_exptl_absorpt_correction_type multi-scan
_exptl_absorpt_process_details
;
CrysAlisPro, Agilent Technologies,
Version 1.171.35.11 (release 16-05-2011 CrysAlis171 .NET)
(compiled May 16 2011,17:55:39)
Empirical absorption correction using spherical harmonics,
implemented in SCALE3 ABSPACK scaling algorithm.
;
_exptl_crystal_colour black
_exptl_crystal_density_diffrn 1.555
_exptl_crystal_density_method 'not measured'
_exptl_crystal_description prism
_exptl_crystal_F_000 1758
_exptl_crystal_size_max 0.30
_exptl_crystal_size_mid 0.20
_exptl_crystal_size_min 0.15
_refine_diff_density_max 1.525
_refine_diff_density_min -0.680
_refine_diff_density_rms 0.077
_refine_ls_extinction_method none
_refine_ls_goodness_of_fit_ref 1.133
_refine_ls_hydrogen_treatment constr
_refine_ls_matrix_type full
_refine_ls_number_parameters 1478
_refine_ls_number_reflns 19378
_refine_ls_number_restraints 8702
_refine_ls_restrained_S_all 1.032
_refine_ls_R_factor_all 0.1050
_refine_ls_R_factor_gt 0.0661
_refine_ls_shift/su_max 0.003
_refine_ls_shift/su_mean 0.000
_refine_ls_structure_factor_coef Fsqd
_refine_ls_weighting_details 'calc w=1/[\s^2^(Fo^2^)+(0.1238P)^2^+0.0000P] where P=(Fo^2^+2Fc^2^)/3'
_refine_ls_weighting_scheme calc
_refine_ls_wR_factor_gt 0.1938
_refine_ls_wR_factor_ref 0.2142
_reflns_number_gt 12345
_reflns_number_total 19378
_reflns_threshold_expression >2\s(I)
_cod_data_source_file c2ce25295c.txt
_cod_data_source_block FeTPP_C60_2C6H4Cl2_0.5C6H14_150K
_cod_original_cell_volume 3687.1(3)
_cod_original_sg_symbol_H-M P-1
_cod_database_code 7208117

loop_
_symmetry_equiv_pos_as_xyz
'x, y, z'
'-x, -y, -z'

loop_
_atom_site_label
_atom_site_type_symbol
_atom_site_fract_x
_atom_site_fract_y
_atom_site_fract_z
_atom_site_U_iso_or_equiv
_atom_site_adp_type
_atom_site_occupancy
_atom_site_symmetry_multiplicity
_atom_site_calc_flag
_atom_site_refinement_flags
_atom_site_disorder_assembly
_atom_site_disorder_group
Fe1 Fe 0.00431(6) 0.99412(5) 0.01135(5) 0.01606(14) Uiso 0.50 1 d PU . .
N1 N -0.12774(11) 1.04370(11) 0.04401(10) 0.0195(3) Uani 1 1 d U . .
N2 N 0.04864(12) 1.09812(10) 0.00753(10) 0.0197(3) Uani 1 1 d U . .
C101 C -0.20911(14) 1.00896(13) 0.05570(12) 0.0202(4) Uani 1 1 d U . .
C102 C -0.28744(15) 1.06184(15) 0.08484(14) 0.0277(5) Uani 1 1 d U A .
H102 H -0.3508 1.0519 0.0975 0.033 Uiso 1 1 calc R . .
C103 C -0.25373(15) 1.12741(15) 0.09055(14) 0.0276(5) Uani 1 1 d U . .
H103 H -0.2889 1.1728 0.1079 0.033 Uiso 1 1 calc R A .
C104 C -0.15387(14) 1.11650(13) 0.06540(12) 0.0202(4) Uani 1 1 d U A .
C105 C -0.09574(14) 1.17329(13) 0.06147(12) 0.0201(4) Uani 1 1 d U . .
C106 C -0.00011(14) 1.16374(13) 0.03347(13) 0.0201(4) Uani 1 1 d U A .
C107 C 0.06076(15) 1.22250(14) 0.02898(15) 0.0268(4) Uani 1 1 d U . .
H107 H 0.0437 1.2734 0.0428 0.032 Uiso 1 1 calc R A .
C108 C 0.14753(15) 1.19115(14) 0.00110(15) 0.0271(5) Uani 1 1 d U A .
H108 H 0.2029 1.2159 -0.0081 0.033 Uiso 1 1 calc R . .
C109 C 0.13986(14) 1.11439(13) -0.01170(13) 0.0219(4) Uani 1 1 d U . .
C110 C -0.21655(14) 0.93547(13) 0.04029(13) 0.0210(4) Uani 1 1 d U . .
C111 C -0.31076(14) 0.90795(13) 0.05484(14) 0.0229(4) Uani 1 1 d U . .
C112 C -0.36338(17) 0.91782(18) -0.01474(16) 0.0375(6) Uani 1 1 d U A .
H112 H -0.3395 0.9429 -0.0711 0.045 Uiso 1 1 calc R . .
C113 C -0.45060(18) 0.8912(2) -0.00228(19) 0.0463(6) Uani 1 1 d U . .
H113 H -0.4863 0.8994 -0.0503 0.056 Uiso 1 1 calc R A .
C114 C -0.48534(17) 0.85351(18) 0.07842(19) 0.0411(6) Uani 1 1 d U A .
H114 H -0.5447 0.8350 0.0866 0.049 Uiso 1 1 calc R . .
C115 C -0.43344(17) 0.84249(18) 0.14799(18) 0.0432(6) Uani 1 1 d U . .
H115 H -0.4572 0.8162 0.2043 0.052 Uiso 1 1 calc R A .
C116 C -0.34673(17) 0.86964(17) 0.13596(16) 0.0365(5) Uani 1 1 d U A .
H116 H -0.3117 0.8617 0.1843 0.044 Uiso 1 1 calc R . .
C117 C -0.13581(14) 1.24837(13) 0.08866(14) 0.0226(4) Uani 1 1 d U A .
C118 C -0.14917(17) 1.33502(14) 0.02960(15) 0.0319(5) Uani 1 1 d U . .
H118 H -0.1324 1.3463 -0.0287 0.038 Uiso 1 1 calc R A .
C119 C -0.18630(19) 1.40426(15) 0.05481(18) 0.0403(6) Uani 1 1 d U A .
H119 H -0.1931 1.4627 0.0141 0.048 Uiso 1 1 calc R . .
C120 C -0.21383(18) 1.38935(17) 0.13924(18) 0.0392(5) Uani 1 1 d U . .
H120 H -0.2409 1.4370 0.1564 0.047 Uiso 1 1 calc R A .
C121 C -0.20090(18) 1.30317(17) 0.19822(16) 0.0362(5) Uani 1 1 d U A .
H121 H -0.2187 1.2920 0.2563 0.043 Uiso 1 1 calc R . .
C122 C -0.16250(17) 1.23388(15) 0.17309(15) 0.0305(5) Uani 1 1 d U . .
H122 H -0.1542 1.1755 0.2142 0.037 Uiso 1 1 calc R A .
Fe2 Fe 0.49124(7) 0.50742(6) 0.49644(7) 0.01970(15) Uiso 0.50 1 d PU . .
N3 N 0.58124(12) 0.58834(11) 0.43992(11) 0.0208(3) Uani 1 1 d U . .
N4 N 0.51407(12) 0.46369(11) 0.39997(11) 0.0213(3) Uani 1 1 d U . .
C201 C 0.60564(14) 0.64705(13) 0.46890(13) 0.0213(4) Uani 1 1 d U . .
C202 C 0.66415(16) 0.70009(14) 0.40699(14) 0.0264(4) Uani 1 1 d U . .
H202 H 0.6898 0.7452 0.4122 0.032 Uiso 1 1 calc R . .
C203 C 0.67616(16) 0.67436(14) 0.34009(14) 0.0263(4) Uani 1 1 d U . .
H203 H 0.7115 0.6978 0.2892 0.032 Uiso 1 1 calc R . .
C204 C 0.62472(14) 0.60426(13) 0.36092(13) 0.0219(4) Uani 1 1 d U . .
C205 C 0.61945(15) 0.56069(13) 0.30634(13) 0.0224(4) Uani 1 1 d U . .
C206 C 0.56685(15) 0.49531(13) 0.32570(12) 0.0216(4) Uani 1 1 d U . .
C207 C 0.56206(16) 0.44780(14) 0.27176(14) 0.0271(4) Uani 1 1 d U . .
H207 H 0.5928 0.4561 0.2179 0.033 Uiso 1 1 calc R . .
C208 C 0.50546(16) 0.38904(14) 0.31231(14) 0.0271(4) Uani 1 1 d U . .
H208 H 0.4878 0.3495 0.2916 0.032 Uiso 1 1 calc R . .
C209 C 0.47733(14) 0.39786(13) 0.39230(13) 0.0227(4) Uani 1 1 d U . .
C210 C 0.57810(14) 0.65476(13) 0.54707(13) 0.0217(4) Uani 1 1 d U . .
C211 C 0.60739(15) 0.72626(14) 0.56499(13) 0.0236(4) Uani 1 1 d U . .
C212 C 0.54183(18) 0.80362(15) 0.55548(15) 0.0324(5) Uani 1 1 d U . .
H212 H 0.4782 0.8107 0.5386 0.039 Uiso 1 1 calc R . .
C213 C 0.5694(2) 0.87066(16) 0.57072(17) 0.0404(5) Uani 1 1 d U . .
H213 H 0.5245 0.9234 0.5642 0.048 Uiso 1 1 calc R . .
C214 C 0.6617(2) 0.86081(18) 0.59527(16) 0.0424(6) Uani 1 1 d U . .
H214 H 0.6804 0.9065 0.6059 0.051 Uiso 1 1 calc R . .
C215 C 0.72665(19) 0.78434(19) 0.60428(16) 0.0400(5) Uani 1 1 d U . .
H215 H 0.7904 0.7779 0.6206 0.048 Uiso 1 1 calc R . .
C216 C 0.70055(16) 0.71699(16) 0.58993(15) 0.0313(5) Uani 1 1 d U . .
H216 H 0.7459 0.6644 0.5970 0.038 Uiso 1 1 calc R . .
C217 C 0.67648(16) 0.58281(14) 0.22580(14) 0.0270(4) Uani 1 1 d U . .
C218 C 0.77598(17) 0.56752(15) 0.22702(16) 0.0345(5) Uani 1 1 d U . .
H218 H 0.8081 0.5449 0.2802 0.041 Uiso 1 1 calc R . .
C219 C 0.8291(2) 0.58511(17) 0.15102(18) 0.0456(6) Uani 1 1 d U . .
H219 H 0.8969 0.5741 0.1529 0.055 Uiso 1 1 calc R . .
C220 C 0.7842(2) 0.61795(16) 0.07415(17) 0.0469(6) Uani 1 1 d U . .
H220 H 0.8207 0.6286 0.0228 0.056 Uiso 1 1 calc R . .
C221 C 0.6856(2) 0.63566(17) 0.07103(16) 0.0453(6) Uani 1 1 d U . .
H221 H 0.6541 0.6599 0.0175 0.054 Uiso 1 1 calc R . .
C222 C 0.6324(2) 0.61794(15) 0.14652(15) 0.0347(5) Uani 1 1 d U . .
H222 H 0.5646 0.6301 0.1439 0.042 Uiso 1 1 calc R . .
C301 C 0.15711(14) 0.98142(15) 0.21170(18) 0.0371(8) Uani 0.537(2) 1 d PDU A 1
C302 C 0.21583(18) 0.97140(15) 0.28149(12) 0.0429(7) Uani 0.537(2) 1 d PDU A 1
C303 C 0.15457(13) 0.98747(17) 0.34893(14) 0.0464(9) Uani 0.537(2) 1 d PDU A 1
C304 C 0.05652(17) 1.00568(18) 0.32186(12) 0.0461(10) Uani 0.537(2) 1 d PDU A 1
C305 C 0.05859(18) 1.00193(16) 0.23762(15) 0.0345(7) Uani 0.537(2) 1 d PDU A 1
C306 C 0.18293(12) 0.92612(19) 0.16720(15) 0.0341(8) Uani 0.537(2) 1 d PDU A 1
C307 C 0.11045(16) 0.89118(14) 0.14377(17) 0.0365(11) Uani 0.537(2) 1 d PDU A 1
C308 C 0.15438(13) 0.80186(12) 0.15257(16) 0.0447(7) Uani 0.537(2) 1 d PDU A 1
C309 C 0.25312(16) 0.78315(14) 0.17871(14) 0.0462(7) Uani 0.537(2) 1 d PDU A 1
C310 C 0.2708(2) 0.86055(12) 0.18799(14) 0.0448(10) Uani 0.537(2) 1 d PDU A 1
C311 C 0.29934(15) 0.90858(18) 0.30164(12) 0.0472(7) Uani 0.537(2) 1 d PDU A 1
C312 C 0.32752(16) 0.85180(13) 0.25383(18) 0.0445(9) Uani 0.537(2) 1 d PDU A 1
C313 C 0.3700(2) 0.76523(14) 0.31307(12) 0.0549(8) Uani 0.537(2) 1 d PDU A 1
C314 C 0.36783(19) 0.76928(14) 0.39717(14) 0.0525(8) Uani 0.537(2) 1 d PDU A 1
C315 C 0.32530(16) 0.85812(13) 0.39050(14) 0.0539(8) Uani 0.537(2) 1 d PDU A 1
C316 C 0.17853(14) 0.93833(19) 0.43367(13) 0.0548(8) Uani 0.537(2) 1 d PDU A 1
C317 C 0.2656(2) 0.87197(13) 0.45483(12) 0.0524(8) Uani 0.537(2) 1 d PDU A 1
C318 C 0.24650(17) 0.79815(14) 0.52939(16) 0.0474(8) Uani 0.537(2) 1 d PDU A 1
C319 C 0.14777(13) 0.81822(12) 0.55471(19) 0.0496(7) Uani 0.537(2) 1 d PDU A 1
C320 C 0.10579(18) 0.90468(15) 0.49505(13) 0.0552(8) Uani 0.537(2) 1 d PDU A 1
C321 C -0.01295(15) 0.9738(2) 0.38047(12) 0.0503(8) Uani 0.537(2) 1 d PDU A 1
C322 C 0.01217(15) 0.92244(14) 0.46931(14) 0.0569(8) Uani 0.537(2) 1 d PDU A 1
C323 C -0.04389(15) 0.85450(13) 0.50197(17) 0.0559(8) Uani 0.537(2) 1 d PDU A 1
C324 C -0.1029(2) 0.86366(13) 0.43277(11) 0.0538(8) Uani 0.537(2) 1 d PDU A 1
C325 C -0.08432(19) 0.93753(15) 0.35779(14) 0.0503(7) Uani 0.537(2) 1 d PDU A 1
C326 C -0.01039(14) 0.9684(2) 0.21555(14) 0.0384(10) Uani 0.537(2) 1 d PDU A 1
C327 C -0.08192(19) 0.93326(15) 0.27760(12) 0.0433(7) Uani 0.537(2) 1 d PDU A 1
C328 C -0.1020(2) 0.85671(12) 0.26856(12) 0.0470(8) Uani 0.537(2) 1 d PDU A 1
C329 C -0.03930(15) 0.84215(13) 0.20134(15) 0.0429(17) Uani 0.537(2) 1 d PDU A 1
C330 C 0.01659(14) 0.91035(13) 0.16909(19) 0.0361(8) Uani 0.537(2) 1 d PDU A 1
C331 C 0.09253(15) 0.57383(16) 0.52454(19) 0.0371(8) Uani 0.537(2) 1 d PDU A 1
C332 C 0.03257(18) 0.58294(15) 0.45597(12) 0.0429(7) Uani 0.537(2) 1 d PDU A 1
C333 C 0.09518(14) 0.56854(17) 0.38856(14) 0.0464(9) Uani 0.537(2) 1 d PDU A 1
C334 C 0.19345(17) 0.54943(18) 0.41520(12) 0.0461(10) Uani 0.537(2) 1 d PDU A 1
C335 C 0.19144(17) 0.55327(17) 0.49928(15) 0.0345(7) Uani 0.537(2) 1 d PDU A 1
C336 C 0.06654(12) 0.62844(19) 0.56974(15) 0.0341(8) Uani 0.537(2) 1 d PDU A 1
C337 C 0.13833(17) 0.66427(14) 0.59255(18) 0.0365(11) Uani 0.537(2) 1 d PDU A 1
C338 C 0.09459(13) 0.75303(12) 0.58512(17) 0.0447(7) Uani 0.537(2) 1 d PDU A 1
C339 C -0.00343(17) 0.77167(14) 0.55830(14) 0.0462(7) Uani 0.537(2) 1 d PDU A 1
C340 C -0.0207(2) 0.69459(12) 0.54874(15) 0.0448(10) Uani 0.537(2) 1 d PDU A 1
C341 C -0.05062(15) 0.64621(18) 0.43581(12) 0.0472(7) Uani 0.537(2) 1 d PDU A 1
C342 C -0.07803(16) 0.70327(13) 0.48324(18) 0.0445(9) Uani 0.537(2) 1 d PDU A 1
C343 C -0.12053(19) 0.79004(14) 0.42426(12) 0.0549(8) Uani 0.537(2) 1 d PDU A 1
C344 C -0.11911(19) 0.78592(14) 0.34026(14) 0.0525(8) Uani 0.537(2) 1 d PDU A 1
C345 C -0.07580(16) 0.69751(13) 0.34706(14) 0.0539(8) Uani 0.537(2) 1 d PDU A 1
C346 C 0.07104(14) 0.61752(19) 0.30377(13) 0.0548(8) Uani 0.537(2) 1 d PDU A 1
C347 C -0.01650(19) 0.68341(13) 0.28267(12) 0.0524(8) Uani 0.537(2) 1 d PDU A 1
C348 C 0.00188(17) 0.75760(14) 0.20774(16) 0.0474(8) Uani 0.537(2) 1 d PDU A 1
C349 C 0.10118(13) 0.73689(12) 0.18360(19) 0.0496(7) Uani 0.537(2) 1 d PDU A 1
C350 C 0.14407(18) 0.64982(15) 0.24205(13) 0.0552(8) Uani 0.537(2) 1 d PDU A 1
C351 C 0.26310(15) 0.5808(2) 0.35645(12) 0.0503(8) Uani 0.537(2) 1 d PDU A 1
C352 C 0.23769(15) 0.63234(14) 0.26766(14) 0.0569(8) Uani 0.537(2) 1 d PDU A 1
C353 C 0.29341(15) 0.70055(13) 0.23548(18) 0.0559(8) Uani 0.537(2) 1 d PDU A 1
C354 C 0.3535(2) 0.69138(13) 0.30410(11) 0.0538(8) Uani 0.537(2) 1 d PDU A 1
C355 C 0.33439(19) 0.61747(15) 0.37912(14) 0.0503(7) Uani 0.537(2) 1 d PDU A 1
C356 C 0.26002(16) 0.5874(2) 0.52123(14) 0.0384(10) Uani 0.537(2) 1 d PDU A 1
C357 C 0.33222(19) 0.62139(15) 0.45930(12) 0.0433(7) Uani 0.537(2) 1 d PDU A 1
C358 C 0.3497(2) 0.69883(13) 0.46860(12) 0.0470(8) Uani 0.537(2) 1 d PDU A 1
C359 C 0.28834(15) 0.71347(14) 0.53642(15) 0.0429(17) Uani 0.537(2) 1 d PDU A 1
C360 C 0.23245(14) 0.64526(14) 0.5678(2) 0.0361(8) Uani 0.537(2) 1 d PDU A 1
C401 C 0.18835(18) 0.90665(18) 0.1572(2) 0.0402(9) Uani 0.463(2) 1 d PDU A 2
C402 C 0.2766(2) 0.84337(18) 0.1871(2) 0.0452(11) Uani 0.463(2) 1 d PDU A 2
C403 C 0.3210(3) 0.86445(18) 0.24803(19) 0.0502(11) Uani 0.463(2) 1 d PDU A 2
C404 C 0.2592(2) 0.9409(2) 0.25730(17) 0.0437(8) Uani 0.463(2) 1 d PDU A 2
C405 C 0.17779(19) 0.9663(2) 0.2016(2) 0.0392(9) Uani 0.463(2) 1 d PDU A 2
C406 C 0.10906(18) 0.87981(19) 0.1429(2) 0.0402(14) Uani 0.463(2) 1 d PDU A 2
C407 C 0.01485(19) 0.9139(2) 0.1698(2) 0.0377(9) Uani 0.463(2) 1 d PDU A 2
C408 C -0.0360(3) 0.84165(16) 0.2002(2) 0.042(2) Uani 0.463(2) 1 d PDU A 2
C409 C 0.02531(19) 0.76507(17) 0.1899(2) 0.0385(9) Uani 0.463(2) 1 d PDU A 2
C410 C 0.11559(18) 0.78901(16) 0.1541(2) 0.0378(8) Uani 0.463(2) 1 d PDU A 2
C411 C 0.2830(2) 0.75670(17) 0.1983(2) 0.0486(9) Uani 0.463(2) 1 d PDU A 2
C412 C 0.20041(18) 0.72897(16) 0.1816(2) 0.0460(8) Uani 0.463(2) 1 d PDU A 2
C413 C 0.19871(18) 0.64196(19) 0.24494(17) 0.0460(8) Uani 0.463(2) 1 d PDU A 2
C414 C 0.2803(2) 0.6166(2) 0.30033(16) 0.0449(8) Uani 0.463(2) 1 d PDU A 2
C415 C 0.3336(2) 0.68687(17) 0.27129(17) 0.0462(8) Uani 0.463(2) 1 d PDU A 2
C416 C 0.3678(2) 0.79798(17) 0.31827(18) 0.0480(8) Uani 0.463(2) 1 d PDU A 2
C417 C 0.3741(2) 0.70698(17) 0.33052(17) 0.0461(8) Uani 0.463(2) 1 d PDU A 2
C418 C 0.3647(2) 0.6579(2) 0.42119(16) 0.0421(7) Uani 0.463(2) 1 d PDU A 2
C419 C 0.3529(3) 0.71788(17) 0.4653(2) 0.0463(10) Uani 0.463(2) 1 d PDU A 2
C420 C 0.3540(2) 0.80458(18) 0.40141(16) 0.0471(9) Uani 0.463(2) 1 d PDU A 2
C421 C 0.2460(2) 0.9475(2) 0.33661(17) 0.0439(8) Uani 0.463(2) 1 d PDU A 2
C422 C 0.2951(2) 0.87753(18) 0.41027(15) 0.0439(8) Uani 0.463(2) 1 d PDU A 2
C423 C 0.23191(19) 0.86720(17) 0.4838(2) 0.0422(8) Uani 0.463(2) 1 d PDU A 2
C424 C 0.14321(19) 0.93004(19) 0.45502(18) 0.0445(8) Uani 0.463(2) 1 d PDU A 2
C425 C 0.15206(18) 0.9801(3) 0.36431(16) 0.0483(11) Uani 0.463(2) 1 d PDU A 2
C426 C 0.08828(19) 0.9984(2) 0.2278(2) 0.0398(9) Uani 0.463(2) 1 d PDU A 2
C427 C 0.07423(19) 1.0036(2) 0.31154(16) 0.0428(11) Uani 0.463(2) 1 d PDU A 2
C428 C -0.0165(2) 0.9814(2) 0.34770(16) 0.0410(8) Uani 0.463(2) 1 d PDU A 2
C429 C -0.0585(2) 0.9596(2) 0.28609(16) 0.0389(8) Uani 0.463(2) 1 d PDU A 2
C430 C 0.0054(2) 0.9701(2) 0.2130(2) 0.0370(10) Uani 0.463(2) 1 d PDU A 2
C431 C 0.06650(19) 0.64327(18) 0.5761(2) 0.0402(9) Uani 0.463(2) 1 d PDU A 2
C432 C -0.0221(2) 0.70650(18) 0.5481(2) 0.0452(11) Uani 0.463(2) 1 d PDU A 2
C433 C -0.0648(3) 0.68489(18) 0.48649(18) 0.0502(11) Uani 0.463(2) 1 d PDU A 2
C434 C -0.0034(2) 0.6087(2) 0.47641(17) 0.0437(8) Uani 0.463(2) 1 d PDU A 2
C435 C 0.07782(19) 0.5832(2) 0.5320(2) 0.0392(9) Uani 0.463(2) 1 d PDU A 2
C436 C 0.14562(18) 0.66963(19) 0.5911(2) 0.0402(14) Uani 0.463(2) 1 d PDU A 2
C437 C 0.2397(2) 0.6366(2) 0.5638(2) 0.0377(9) Uani 0.463(2) 1 d PDU A 2
C438 C 0.2914(2) 0.70795(17) 0.5347(2) 0.042(2) Uani 0.463(2) 1 d PDU A 2
C439 C 0.22955(19) 0.78426(17) 0.5439(2) 0.0385(9) Uani 0.463(2) 1 d PDU A 2
C440 C 0.13963(18) 0.76046(16) 0.5790(2) 0.0378(8) Uani 0.463(2) 1 d PDU A 2
C441 C -0.0277(2) 0.79313(18) 0.5365(2) 0.0486(9) Uani 0.463(2) 1 d PDU A 2
C442 C 0.05487(18) 0.82076(16) 0.5525(2) 0.0460(8) Uani 0.463(2) 1 d PDU A 2
C443 C 0.05717(18) 0.90770(19) 0.48921(18) 0.0460(8) Uani 0.463(2) 1 d PDU A 2
C444 C -0.0248(2) 0.9334(2) 0.43427(16) 0.0449(8) Uani 0.463(2) 1 d PDU A 2
C445 C -0.0766(3) 0.86258(17) 0.46259(17) 0.0462(8) Uani 0.463(2) 1 d PDU A 2
C446 C -0.1121(2) 0.75133(17) 0.41617(18) 0.0480(8) Uani 0.463(2) 1 d PDU A 2
C447 C -0.1178(2) 0.84217(17) 0.40427(17) 0.0461(8) Uani 0.463(2) 1 d PDU A 2
C448 C -0.1085(2) 0.8922(2) 0.31351(16) 0.0421(7) Uani 0.463(2) 1 d PDU A 2
C449 C -0.0963(3) 0.83142(16) 0.2702(2) 0.0463(10) Uani 0.463(2) 1 d PDU A 2
C450 C -0.0989(2) 0.74418(17) 0.33327(16) 0.0471(9) Uani 0.463(2) 1 d PDU A 2
C451 C 0.0093(2) 0.6017(2) 0.39739(17) 0.0439(8) Uani 0.463(2) 1 d PDU A 2
C452 C -0.0401(2) 0.67148(17) 0.32371(15) 0.0439(8) Uani 0.463(2) 1 d PDU A 2
C453 C 0.02382(19) 0.68213(17) 0.2506(2) 0.0422(8) Uani 0.463(2) 1 d PDU A 2
C454 C 0.11261(18) 0.61895(19) 0.27861(18) 0.0445(8) Uani 0.463(2) 1 d PDU A 2
C455 C 0.10360(18) 0.5692(2) 0.36962(16) 0.0483(11) Uani 0.463(2) 1 d PDU A 2
C456 C 0.1678(2) 0.5513(2) 0.5060(2) 0.0398(9) Uani 0.463(2) 1 d PDU A 2
C457 C 0.18129(19) 0.5455(3) 0.42244(16) 0.0428(11) Uani 0.463(2) 1 d PDU A 2
C458 C 0.2717(2) 0.5694(2) 0.38700(16) 0.0410(8) Uani 0.463(2) 1 d PDU A 2
C459 C 0.3152(2) 0.58994(19) 0.44864(16) 0.0389(8) Uani 0.463(2) 1 d PDU A 2
C460 C 0.2501(2) 0.5801(2) 0.5210(2) 0.0370(10) Uani 0.463(2) 1 d PDU A 2
Cl1 Cl 0.59069(7) 0.21711(6) 0.23749(7) 0.0532(3) Uani 0.7891(18) 1 d PDU B 1
Cl2 Cl 0.71942(8) 0.06237(8) 0.37866(8) 0.0660(4) Uani 0.7891(18) 1 d PDU B 1
C41 C 0.57713(16) 0.11053(9) 0.26515(14) 0.0351(11) Uani 0.7891(18) 1 d PGDU B 1
C42 C 0.63584(14) 0.04195(11) 0.32649(13) 0.0359(6) Uani 0.7891(18) 1 d PGDU B 1
C43 C 0.62434(15) -0.0438(1) 0.34880(14) 0.0391(8) Uani 0.7891(18) 1 d PGDU B 1
H43 H 0.6645 -0.0907 0.3907 0.047 Uiso 0.7891(18) 1 calc PR B 1
C44 C 0.55414(17) -0.0610(1) 0.30979(15) 0.0437(7) Uani 0.7891(18) 1 d PGDU B 1
H44 H 0.5463 -0.1196 0.3250 0.052 Uiso 0.7891(18) 1 calc PR B 1
C45 C 0.49543(15) 0.00759(13) 0.24845(14) 0.0441(8) Uani 0.7891(18) 1 d PGDU B 1
H45 H 0.4474 -0.0042 0.2218 0.053 Uiso 0.7891(18) 1 calc PR B 1
C46 C 0.50693(15) 0.09335(11) 0.22613(13) 0.0407(7) Uani 0.7891(18) 1 d PGDU B 1
H46 H 0.4668 0.1402 0.1842 0.049 Uiso 0.7891(18) 1 calc PR B 1
Cl5 Cl 0.4423(3) 0.0496(3) 0.2208(3) 0.0732(14) Uani 0.2109(18) 1 d PDU B 2
Cl6 Cl 0.5182(3) 0.2209(2) 0.1917(3) 0.0708(14) Uani 0.2109(18) 1 d PDU B 2
C61 C 0.5406(5) 0.0448(2) 0.2751(5) 0.047(2) Uani 0.2109(18) 1 d PGDU B 2
C62 C 0.5722(5) 0.1208(3) 0.2639(5) 0.040(4) Uani 0.2109(18) 1 d PGDU B 2
C63 C 0.6486(6) 0.1164(4) 0.3113(6) 0.057(3) Uani 0.2109(18) 1 d PGDU B 2
H63 H 0.6702 0.1684 0.3036 0.068 Uiso 0.2109(18) 1 calc PR B 2
C64 C 0.6936(6) 0.0361(4) 0.3698(6) 0.064(4) Uani 0.2109(18) 1 d PGDU B 2
H64 H 0.7458 0.0331 0.4022 0.077 Uiso 0.2109(18) 1 calc PR B 2
C66 C 0.6621(6) -0.0399(3) 0.3810(5) 0.058(3) Uani 0.2109(18) 1 d PGDU B 2
H66 H 0.6928 -0.0948 0.4210 0.069 Uiso 0.2109(18) 1 calc PR B 2
C65 C 0.5856(5) -0.0355(2) 0.3336(5) 0.044(3) Uani 0.2109(18) 1 d PGDU B 2
H65 H 0.5641 -0.0874 0.3412 0.052 Uiso 0.2109(18) 1 calc PR B 2
Cl3 Cl 0.35355(8) 0.33104(10) 0.17043(8) 0.0535(4) Uani 0.641(3) 1 d PDU C 1
Cl4 Cl 0.23953(11) 0.18619(8) 0.18739(10) 0.0678(5) Uani 0.641(3) 1 d PDU C 1
C51 C 0.23156(12) 0.34824(15) 0.1868(2) 0.0369(10) Uani 0.641(3) 1 d PGDU C 1
C52 C 0.18090(14) 0.28472(14) 0.1925(2) 0.0402(8) Uani 0.641(3) 1 d PGDU C 1
C53 C 0.08264(14) 0.29899(18) 0.2064(2) 0.0509(11) Uani 0.641(3) 1 d PGDU C 1
H53 H 0.0480 0.2556 0.2103 0.061 Uiso 0.641(3) 1 calc PR C 1
C54 C 0.03502(12) 0.3768(2) 0.2145(3) 0.0600(12) Uani 0.641(3) 1 d PGDU C 1
H54 H -0.0321 0.3865 0.2240 0.072 Uiso 0.641(3) 1 calc PR C 1
C55 C 0.08567(16) 0.44027(18) 0.2088(3) 0.0677(15) Uani 0.641(3) 1 d PGDU C 1
H55 H 0.0531 0.4934 0.2144 0.081 Uiso 0.641(3) 1 calc PR C 1
C56 C 0.18394(16) 0.42601(15) 0.1949(3) 0.0522(11) Uani 0.641(3) 1 d PGDU C 1
H56 H 0.2186 0.4694 0.1910 0.063 Uiso 0.641(3) 1 calc PR C 1
Cl7 Cl 0.1040(4) 0.4733(3) 0.2104(5) 0.138(3) Uani 0.279(3) 1 d PDU D 2
Cl8 Cl 0.3104(3) 0.3997(3) 0.1555(3) 0.117(2) Uani 0.279(3) 1 d PDU D 2
C71 C 0.1311(3) 0.3716(3) 0.2029(6) 0.057(2) Uani 0.279(3) 1 d PGDU D 2
C72 C 0.2222(3) 0.3393(3) 0.1788(6) 0.056(3) Uani 0.279(3) 1 d PGDU D 2
C73 C 0.2445(4) 0.2553(3) 0.1773(6) 0.059(2) Uani 0.279(3) 1 d PGDU D 2
H73 H 0.3068 0.2333 0.1609 0.071 Uiso 0.279(3) 1 calc PR D 2
C74 C 0.1756(5) 0.2037(3) 0.1999(6) 0.064(3) Uani 0.279(3) 1 d PGDU D 2
H74 H 0.1908 0.1463 0.1989 0.077 Uiso 0.279(3) 1 calc PR D 2
C75 C 0.0845(4) 0.2360(4) 0.2239(7) 0.063(3) Uani 0.279(3) 1 d PGDU D 2
H75 H 0.0374 0.2007 0.2394 0.076 Uiso 0.279(3) 1 calc PR D 2
C76 C 0.0622(3) 0.3200(4) 0.2254(6) 0.056(3) Uani 0.279(3) 1 d PGDU D 2
H76 H -0.0001 0.3420 0.2419 0.067 Uiso 0.279(3) 1 calc PR D 2
Cl9 Cl 0.2435(15) 0.4543(12) 0.1990(15) 0.143(9) Uiso 0.079(3) 1 d PDU E 3
Cl10 Cl 0.3413(14) 0.2824(15) 0.1683(18) 0.166(11) Uiso 0.079(3) 1 d PDU E 3
C91 C 0.1778(13) 0.3777(17) 0.205(3) 0.075(8) Uiso 0.079(3) 1 d PGDU E 3
C92 C 0.2218(14) 0.3007(15) 0.194(2) 0.075(8) Uiso 0.079(3) 1 d PGDU E 3
C93 C 0.1678(19) 0.2406(19) 0.197(3) 0.075(8) Uiso 0.079(3) 1 d PGDU E 3
H93 H 0.1978 0.1880 0.1889 0.090 Uiso 0.079(3) 1 calc PR E 3
C94 C 0.0697(19) 0.257(2) 0.211(3) 0.075(8) Uiso 0.079(3) 1 d PGDU E 3
H94 H 0.0328 0.2163 0.2131 0.090 Uiso 0.079(3) 1 calc PR E 3
C95 C 0.0257(14) 0.334(2) 0.223(3) 0.075(8) Uiso 0.079(3) 1 d PGDU E 3
H95 H -0.0413 0.3459 0.2325 0.090 Uiso 0.079(3) 1 calc PR E 3
C96 C 0.0798(13) 0.3946(19) 0.220(3) 0.075(8) Uiso 0.079(3) 1 d PGDU E 3
H96 H 0.0497 0.4472 0.2276 0.090 Uiso 0.079(3) 1 calc PR E 3
C1S C 0.6209(5) 0.3801(5) 0.9221(4) 0.093(3) Uani 0.617(9) 1 d PDU F 1
H1S1 H 0.6566 0.3196 0.9376 0.139 Uiso 0.617(9) 1 calc PR F 1
H1S2 H 0.6648 0.4207 0.8971 0.139 Uiso 0.617(9) 1 calc PR F 1
H1S3 H 0.5717 0.3918 0.8803 0.139 Uiso 0.617(9) 1 calc PR F 1
C2S C 0.5722(4) 0.3934(3) 1.0043(3) 0.078(2) Uani 0.617(9) 1 d PDU F 1
H2S1 H 0.6194 0.3838 1.0478 0.094 Uiso 0.617(9) 1 calc PR F 1
H2S2 H 0.5245 0.3559 1.0301 0.094 Uiso 0.617(9) 1 calc PR F 1
C3S C 0.5243(3) 0.4932(2) 0.9590(2) 0.110(3) Uani 0.617(9) 1 d PDU . 1
H3S1 H 0.5720 0.5305 0.9331 0.132 Uiso 0.617(9) 1 calc PR F 1
H3S2 H 0.4770 0.5026 0.9156 0.132 Uiso 0.617(9) 1 calc PR F 1
C11S C 0.3947(8) 0.6640(5) 1.0222(7) 0.096(4) Uani 0.383(9) 1 d PDU F 2
H11A H 0.3623 0.6847 1.0662 0.143 Uiso 0.383(9) 1 calc PR F 2
H11B H 0.3504 0.6797 0.9754 0.143 Uiso 0.383(9) 1 calc PR F 2
H11C H 0.4501 0.6916 1.0001 0.143 Uiso 0.383(9) 1 calc PR F 2
C12S C 0.4290(6) 0.5615(5) 1.0621(5) 0.081(3) Uani 0.383(9) 1 d PDU F 2
H12A H 0.3749 0.5304 1.0795 0.098 Uiso 0.383(9) 1 calc PR F 2
H12B H 0.4726 0.5423 1.1109 0.098 Uiso 0.383(9) 1 calc PR F 2
C13S C 0.4827(5) 0.55121(17) 0.9802(3) 0.161(7) Uani 0.383(9) 1 d PDU . 2
H13A H 0.4391 0.5703 0.9314 0.194 Uiso 0.383(9) 1 calc PR F 2
H13B H 0.5367 0.5824 0.9628 0.194 Uiso 0.383(9) 1 calc PR F 2

loop_
_atom_site_aniso_label
_atom_site_aniso_U_11
_atom_site_aniso_U_22
_atom_site_aniso_U_33
_atom_site_aniso_U_23
_atom_site_aniso_U_13
_atom_site_aniso_U_12
N1 0.0175(7) 0.0206(8) 0.0200(8) -0.0070(7) 0.0016(6) -0.0050(6)
N2 0.0194(8) 0.0189(8) 0.0212(8) -0.0081(6) 0.0007(6) -0.0043(6)
C101 0.0161(9) 0.0246(10) 0.0203(10) -0.0081(8) 0.0015(7) -0.0058(7)
C102 0.0173(9) 0.0343(11) 0.0359(12) -0.0183(10) 0.0048(8) -0.0068(8)
C103 0.0181(9) 0.0321(11) 0.0370(12) -0.0201(10) 0.0043(9) -0.0026(8)
C104 0.0182(9) 0.0226(9) 0.0196(10) -0.0090(8) 0.0012(7) -0.0026(7)
C105 0.0201(9) 0.0191(9) 0.0185(10) -0.0054(8) 0.0009(7) -0.0023(7)
C106 0.0178(8) 0.0180(9) 0.0238(10) -0.0070(8) -0.0011(7) -0.0034(7)
C107 0.0230(10) 0.0244(10) 0.0383(13) -0.0164(9) 0.0040(9) -0.0086(8)
C108 0.0232(10) 0.0243(10) 0.0377(13) -0.0134(9) 0.0033(9) -0.0107(8)
C109 0.0200(9) 0.0202(9) 0.0253(11) -0.0076(8) 0.0030(8) -0.0067(8)
C110 0.0195(9) 0.0229(9) 0.0193(10) -0.0051(8) 0.0003(7) -0.0068(7)
C111 0.0173(9) 0.0214(10) 0.0307(10) -0.0100(9) 0.0019(7) -0.0055(7)
C112 0.0272(11) 0.0569(16) 0.0330(12) -0.0176(12) 0.0029(9) -0.0179(11)
C113 0.0246(12) 0.075(2) 0.0511(13) -0.0321(14) 0.0001(10) -0.0188(12)
C114 0.0213(11) 0.0481(15) 0.0632(14) -0.0276(13) 0.0084(9) -0.0170(10)
C115 0.0280(12) 0.0532(16) 0.0449(13) -0.0110(13) 0.0119(10) -0.0199(11)
C116 0.0270(11) 0.0486(14) 0.0331(11) -0.0097(11) 0.0034(9) -0.0177(10)
C117 0.0173(9) 0.0236(9) 0.0308(10) -0.0145(8) 0.0006(8) -0.0041(8)
C118 0.0351(13) 0.0248(9) 0.0339(12) -0.0117(8) 0.0021(10) -0.0020(9)
C119 0.0457(15) 0.0222(10) 0.0495(13) -0.0140(10) 0.0064(12) -0.0016(10)
C120 0.0336(13) 0.0389(11) 0.0594(14) -0.0352(11) 0.0109(11) -0.0093(11)
C121 0.0367(13) 0.0477(12) 0.0364(12) -0.0278(9) 0.0088(10) -0.0142(11)
C122 0.0341(12) 0.0307(11) 0.0309(10) -0.0154(9) 0.0030(9) -0.0093(9)
N3 0.0212(9) 0.0199(8) 0.0203(8) -0.0070(7) 0.0005(6) -0.0037(6)
N4 0.0199(9) 0.0226(8) 0.0212(8) -0.0075(7) 0.0015(6) -0.0059(6)
C201 0.0173(10) 0.0200(9) 0.0254(10) -0.0076(8) -0.0008(7) -0.0028(7)
C202 0.0298(11) 0.0228(10) 0.0279(11) -0.0090(9) 0.0026(8) -0.0100(8)
C203 0.0289(11) 0.0232(10) 0.0270(11) -0.0086(9) 0.0031(8) -0.0087(8)
C204 0.0222(10) 0.0198(9) 0.0218(9) -0.0055(8) 0.0002(7) -0.0047(7)
C205 0.0219(10) 0.0213(9) 0.0212(9) -0.0060(8) -0.0007(7) -0.0022(7)
C206 0.0244(10) 0.0227(10) 0.0155(9) -0.0047(8) -0.0013(7) -0.0045(7)
C207 0.0327(12) 0.0301(11) 0.0221(10) -0.0122(9) 0.0040(8) -0.0105(9)
C208 0.0317(12) 0.0280(11) 0.0250(11) -0.0124(9) 0.0008(8) -0.0089(9)
C209 0.0184(10) 0.0246(10) 0.0237(10) -0.0074(8) -0.0016(7) -0.0037(8)
C210 0.0183(10) 0.0221(9) 0.0251(10) -0.0088(8) -0.0011(7) -0.0046(8)
C211 0.0261(10) 0.0262(10) 0.0212(10) -0.0098(8) 0.0058(8) -0.0113(8)
C212 0.0350(12) 0.0286(11) 0.0355(13) -0.0138(10) 0.0043(10) -0.0089(8)
C213 0.0522(13) 0.0300(12) 0.0435(15) -0.0190(11) 0.0128(11) -0.0135(10)
C214 0.0592(14) 0.0475(13) 0.0385(14) -0.0269(12) 0.0179(11) -0.0343(11)
C215 0.0361(12) 0.0619(15) 0.0361(13) -0.0254(13) 0.0075(10) -0.0284(10)
C216 0.0282(10) 0.0396(12) 0.0310(12) -0.0169(10) 0.0030(9) -0.0109(9)
C217 0.0351(10) 0.0218(10) 0.0264(9) -0.0106(9) 0.0062(8) -0.0102(9)
C218 0.0344(10) 0.0293(12) 0.0389(12) -0.0123(10) 0.0115(9) -0.0102(10)
C219 0.0486(14) 0.0360(14) 0.0560(14) -0.0211(12) 0.0276(10) -0.0205(12)
C220 0.0779(15) 0.0299(13) 0.0403(12) -0.0188(11) 0.0335(11) -0.0286(13)
C221 0.0802(15) 0.0362(14) 0.0262(11) -0.0126(11) 0.0155(11) -0.0297(13)
C222 0.0488(13) 0.0313(12) 0.0268(10) -0.0114(10) 0.0041(8) -0.0145(10)
C301 0.0454(14) 0.0244(18) 0.0309(17) 0.0053(15) -0.0057(11) -0.0125(14)
C302 0.0514(14) 0.0307(15) 0.0451(16) -0.0007(13) -0.0076(10) -0.0274(11)
C303 0.0792(17) 0.020(2) 0.0460(13) -0.0100(12) -0.0099(12) -0.0219(16)
C304 0.0675(16) 0.023(3) 0.0471(16) -0.0162(17) -0.0009(12) -0.0026(16)
C305 0.0464(13) 0.0134(17) 0.0294(15) 0.0049(14) -0.0064(11) 0.0010(11)
C306 0.0322(16) 0.0337(15) 0.024(2) 0.0046(15) 0.0013(13) -0.0101(11)
C307 0.0476(16) 0.0340(15) 0.019(4) 0.003(2) -0.0056(15) -0.0118(12)
C308 0.0669(16) 0.0448(15) 0.0237(18) -0.0146(14) 0.0071(14) -0.0137(11)
C309 0.0543(15) 0.0499(13) 0.0230(16) -0.0107(12) 0.0186(13) -0.0007(12)
C310 0.0309(19) 0.0507(16) 0.038(3) -0.0035(17) 0.0091(19) -0.0069(13)
C311 0.0410(15) 0.0453(16) 0.0461(14) 0.0059(11) -0.0056(12) -0.0307(11)
C312 0.0177(19) 0.0542(15) 0.0406(17) 0.0071(12) 0.0080(14) -0.0147(14)
C313 0.0231(19) 0.0593(14) 0.0521(15) 0.0066(13) 0.0099(14) -0.0029(14)
C314 0.0180(16) 0.0650(15) 0.0528(15) 0.0090(11) -0.0120(13) -0.0175(13)
C315 0.047(2) 0.0599(16) 0.0493(14) 0.0022(13) -0.0179(12) -0.0356(16)
C316 0.099(2) 0.0314(16) 0.0433(14) -0.0126(13) -0.0149(14) -0.0280(13)
C317 0.0737(19) 0.0462(16) 0.0428(17) -0.0031(13) -0.0203(13) -0.0402(13)
C318 0.0698(17) 0.0453(14) 0.0304(17) -0.0022(13) -0.0233(14) -0.0312(13)
C319 0.0853(18) 0.0417(14) 0.0261(16) -0.0122(12) -0.0064(13) -0.0199(12)
C320 0.0999(18) 0.0339(15) 0.0375(17) -0.0217(12) -0.0017(13) -0.0095(15)
C321 0.0692(19) 0.0269(18) 0.0430(15) -0.0143(12) 0.0090(11) 0.0119(13)
C322 0.0869(19) 0.0340(17) 0.0418(15) -0.0191(14) 0.0083(14) 0.0092(14)
C323 0.063(2) 0.0475(14) 0.0394(16) -0.0143(12) 0.0221(12) 0.0121(12)
C324 0.030(2) 0.0512(15) 0.0490(16) -0.0021(12) 0.0176(13) 0.0150(13)
C325 0.0368(16) 0.0405(15) 0.0487(13) -0.0045(11) 0.0095(13) 0.0156(12)
C326 0.0394(19) 0.030(2) 0.030(2) 0.005(2) -0.0102(15) -0.0006(17)
C327 0.0203(15) 0.0393(16) 0.0431(14) 0.0060(13) -0.0096(11) 0.0126(12)
C328 0.0214(19) 0.0561(16) 0.0422(17) 0.0088(11) -0.0218(13) -0.0069(13)
C329 0.045(3) 0.0478(15) 0.029(3) 0.0047(19) -0.023(3) -0.0204(17)
C330 0.0390(16) 0.0364(16) 0.025(2) 0.0025(13) -0.0133(13) -0.0117(12)
C331 0.0454(14) 0.0244(18) 0.0309(17) 0.0053(15) -0.0057(11) -0.0125(14)
C332 0.0514(14) 0.0307(15) 0.0451(16) -0.0007(13) -0.0076(10) -0.0274(11)
C333 0.0792(17) 0.020(2) 0.0460(13) -0.0100(12) -0.0099(12) -0.0219(16)
C334 0.0675(16) 0.023(3) 0.0471(16) -0.0162(17) -0.0009(12) -0.0026(16)
C335 0.0464(13) 0.0134(17) 0.0294(15) 0.0049(14) -0.0064(11) 0.0010(11)
C336 0.0322(16) 0.0337(15) 0.024(2) 0.0046(15) 0.0013(13) -0.0101(11)
C337 0.0476(16) 0.0340(15) 0.019(4) 0.003(2) -0.0056(15) -0.0118(12)
C338 0.0669(16) 0.0448(15) 0.0237(18) -0.0146(14) 0.0071(14) -0.0137(11)
C339 0.0543(15) 0.0499(13) 0.0230(16) -0.0107(12) 0.0186(13) -0.0007(12)
C340 0.0309(19) 0.0507(16) 0.038(3) -0.0035(17) 0.0091(19) -0.0069(13)
C341 0.0410(15) 0.0453(16) 0.0461(14) 0.0059(11) -0.0056(12) -0.0307(11)
C342 0.0177(19) 0.0542(15) 0.0406(17) 0.0071(12) 0.0080(14) -0.0147(14)
C343 0.0231(19) 0.0593(14) 0.0521(15) 0.0066(13) 0.0099(14) -0.0029(14)
C344 0.0180(16) 0.0650(15) 0.0528(15) 0.0090(11) -0.0120(13) -0.0175(13)
C345 0.047(2) 0.0599(16) 0.0493(14) 0.0022(13) -0.0179(12) -0.0356(16)
C346 0.099(2) 0.0314(16) 0.0433(14) -0.0126(13) -0.0149(14) -0.0280(13)
C347 0.0737(19) 0.0462(16) 0.0428(17) -0.0031(13) -0.0203(13) -0.0402(13)
C348 0.0698(17) 0.0453(14) 0.0304(17) -0.0022(13) -0.0233(14) -0.0312(13)
C349 0.0853(18) 0.0417(14) 0.0261(16) -0.0122(12) -0.0064(13) -0.0199(12)
C350 0.0999(18) 0.0339(15) 0.0375(17) -0.0217(12) -0.0017(13) -0.0095(15)
C351 0.0692(19) 0.0269(18) 0.0430(15) -0.0143(12) 0.0090(11) 0.0119(13)
C352 0.0869(19) 0.0340(17) 0.0418(15) -0.0191(14) 0.0083(14) 0.0092(14)
C353 0.063(2) 0.0475(14) 0.0394(16) -0.0143(12) 0.0221(12) 0.0121(12)
C354 0.030(2) 0.0512(15) 0.0490(16) -0.0021(12) 0.0176(13) 0.0150(13)
C355 0.0368(16) 0.0405(15) 0.0487(13) -0.0045(11) 0.0095(13) 0.0156(12)
C356 0.0394(19) 0.030(2) 0.030(2) 0.005(2) -0.0102(15) -0.0006(17)
C357 0.0203(15) 0.0393(16) 0.0431(14) 0.0060(13) -0.0096(11) 0.0126(12)
C358 0.0214(19) 0.0561(16) 0.0422(17) 0.0088(11) -0.0218(13) -0.0069(13)
C359 0.045(3) 0.0478(15) 0.029(3) 0.0047(19) -0.023(3) -0.0204(17)
C360 0.0390(16) 0.0364(16) 0.025(2) 0.0025(13) -0.0133(13) -0.0117(12)
C401 0.048(2) 0.0408(19) 0.020(2) 0.0031(18) 0.0082(15) -0.0155(12)
C402 0.040(2) 0.0557(15) 0.027(3) -0.0049(18) 0.021(2) -0.0128(15)
C403 0.037(3) 0.0528(19) 0.053(2) -0.0063(14) 0.010(2) -0.0225(16)
C404 0.0452(18) 0.0360(17) 0.0417(16) 0.0040(15) -0.0025(13) -0.0256(13)
C405 0.0466(15) 0.029(2) 0.034(2) 0.0056(18) -0.0017(12) -0.0219(14)
C406 0.055(2) 0.0419(18) 0.020(4) -0.007(3) -0.0006(18) -0.0114(15)
C407 0.045(2) 0.0330(17) 0.022(2) 0.0025(14) -0.0146(16) 0.0008(13)
C408 0.037(3) 0.0459(19) 0.041(4) -0.012(2) -0.019(4) -0.0030(19)
C409 0.0478(17) 0.0410(15) 0.029(2) -0.0118(13) -0.0162(16) -0.0093(14)
C410 0.0534(15) 0.0409(16) 0.0149(18) -0.0071(15) -0.0040(13) -0.0060(11)
C411 0.0448(19) 0.0598(15) 0.035(2) -0.0182(15) 0.0082(16) 0.0003(15)
C412 0.0520(16) 0.0567(17) 0.0296(18) -0.0242(13) 0.0031(13) 0.0019(12)
C413 0.0572(17) 0.0390(16) 0.0437(19) -0.0288(14) -0.0077(13) 0.0141(14)
C414 0.0436(18) 0.0428(18) 0.0468(15) -0.0266(13) -0.0003(13) 0.0124(13)
C415 0.033(2) 0.0549(18) 0.0400(19) -0.0187(13) 0.0107(13) 0.0095(13)
C416 0.0114(18) 0.0600(16) 0.0665(18) -0.0160(13) 0.0050(14) -0.0112(14)
C417 0.0143(18) 0.0557(16) 0.0581(15) -0.0158(13) 0.0037(14) 0.0014(16)
C418 0.0183(17) 0.0502(18) 0.0532(15) -0.0185(12) -0.0111(14) 0.0051(13)
C419 0.032(3) 0.0471(16) 0.057(2) -0.0162(13) -0.0113(18) -0.0050(16)
C420 0.025(2) 0.0524(16) 0.0629(18) -0.0122(14) -0.0140(16) -0.0176(15)
C421 0.0506(16) 0.0324(17) 0.0500(15) -0.0054(13) -0.0128(13) -0.0244(14)
C422 0.044(2) 0.0431(16) 0.0470(17) -0.0078(13) -0.0138(13) -0.0242(13)
C423 0.0503(17) 0.0390(16) 0.0435(17) -0.0145(13) -0.0153(13) -0.0175(13)
C424 0.0643(16) 0.0310(19) 0.0480(16) -0.0251(15) -0.0189(13) -0.0027(13)
C425 0.0604(17) 0.030(3) 0.0572(17) -0.0157(15) -0.0156(12) -0.0102(17)
C426 0.0540(15) 0.017(2) 0.0365(18) 0.0040(18) -0.0085(14) -0.0051(14)
C427 0.0565(17) 0.020(3) 0.0442(18) -0.0035(18) -0.0108(12) -0.0026(16)
C428 0.0427(17) 0.0229(18) 0.0514(15) -0.0156(13) -0.0081(13) 0.0120(14)
C429 0.0326(18) 0.0283(16) 0.0436(18) -0.0090(14) -0.0100(12) 0.0138(12)
C430 0.0358(18) 0.023(3) 0.035(2) 0.002(2) -0.0129(16) 0.0089(18)
C431 0.048(2) 0.0408(19) 0.020(2) 0.0031(18) 0.0082(15) -0.0155(12)
C432 0.040(2) 0.0557(15) 0.027(3) -0.0049(18) 0.021(2) -0.0128(15)
C433 0.037(3) 0.0528(19) 0.053(2) -0.0063(14) 0.010(2) -0.0225(16)
C434 0.0452(18) 0.0360(17) 0.0417(16) 0.0040(15) -0.0025(13) -0.0256(13)
C435 0.0466(15) 0.029(2) 0.034(2) 0.0056(18) -0.0017(12) -0.0219(14)
C436 0.055(2) 0.0419(18) 0.020(4) -0.007(3) -0.0006(18) -0.0114(15)
C437 0.045(2) 0.0330(17) 0.022(2) 0.0025(14) -0.0146(16) 0.0008(13)
C438 0.037(3) 0.0459(19) 0.041(4) -0.012(2) -0.019(4) -0.0030(19)
C439 0.0478(17) 0.0410(15) 0.029(2) -0.0118(13) -0.0162(16) -0.0093(14)
C440 0.0534(15) 0.0409(16) 0.0149(18) -0.0071(15) -0.0040(13) -0.0060(11)
C441 0.0448(19) 0.0598(15) 0.035(2) -0.0182(15) 0.0082(16) 0.0003(15)
C442 0.0520(16) 0.0567(17) 0.0296(18) -0.0242(13) 0.0031(13) 0.0019(12)
C443 0.0572(17) 0.0390(16) 0.0437(19) -0.0288(14) -0.0077(13) 0.0141(14)
C444 0.0436(18) 0.0428(18) 0.0468(15) -0.0266(13) -0.0003(13) 0.0124(13)
C445 0.033(2) 0.0549(18) 0.0400(19) -0.0187(13) 0.0107(13) 0.0095(13)
C446 0.0114(18) 0.0600(16) 0.0665(18) -0.0160(13) 0.0050(14) -0.0112(14)
C447 0.0143(18) 0.0557(16) 0.0581(15) -0.0158(13) 0.0037(14) 0.0014(16)
C448 0.0183(17) 0.0502(18) 0.0532(15) -0.0185(12) -0.0111(14) 0.0051(13)
C449 0.032(3) 0.0471(16) 0.057(2) -0.0162(13) -0.0113(18) -0.0050(16)
C450 0.025(2) 0.0524(16) 0.0629(18) -0.0122(14) -0.0140(16) -0.0176(15)
C451 0.0506(16) 0.0324(17) 0.0500(15) -0.0054(13) -0.0128(13) -0.0244(14)
C452 0.044(2) 0.0431(16) 0.0470(17) -0.0078(13) -0.0138(13) -0.0242(13)
C453 0.0503(17) 0.0390(16) 0.0435(17) -0.0145(13) -0.0153(13) -0.0175(13)
C454 0.0643(16) 0.0310(19) 0.0480(16) -0.0251(15) -0.0189(13) -0.0027(13)
C455 0.0604(17) 0.030(3) 0.0572(17) -0.0157(15) -0.0156(12) -0.0102(17)
C456 0.0540(15) 0.017(2) 0.0365(18) 0.0040(18) -0.0085(14) -0.0051(14)
C457 0.0565(17) 0.020(3) 0.0442(18) -0.0035(18) -0.0108(12) -0.0026(16)
C458 0.0427(17) 0.0229(18) 0.0514(15) -0.0156(13) -0.0081(13) 0.0120(14)
C459 0.0326(18) 0.0283(16) 0.0436(18) -0.0090(14) -0.0100(12) 0.0138(12)
C460 0.0358(18) 0.023(3) 0.035(2) 0.002(2) -0.0129(16) 0.0089(18)
Cl1 0.0528(6) 0.0396(5) 0.0741(7) -0.0313(5) 0.0195(5) -0.0129(4)
Cl2 0.0550(7) 0.0796(8) 0.0849(8) -0.0501(7) -0.0182(5) -0.0143(5)
C41 0.037(3) 0.0367(12) 0.039(3) -0.0233(16) 0.0105(18) -0.0090(15)
C42 0.0298(15) 0.0470(13) 0.0406(17) -0.0278(13) 0.0044(11) -0.0077(12)
C43 0.033(2) 0.0432(14) 0.041(2) -0.0176(15) 0.0032(14) -0.0056(14)
C44 0.045(2) 0.0433(16) 0.048(2) -0.0186(14) 0.0088(13) -0.0202(14)
C45 0.041(2) 0.0569(17) 0.044(2) -0.0214(15) 0.0011(13) -0.0254(15)
C46 0.0375(17) 0.0461(14) 0.0365(18) -0.0137(14) 0.0017(12) -0.0087(14)
Cl5 0.065(3) 0.080(3) 0.083(3) -0.034(3) -0.023(2) -0.017(2)
Cl6 0.070(3) 0.048(2) 0.075(3) -0.0066(19) 0.004(2) -0.0038(18)
C61 0.038(6) 0.051(3) 0.046(7) -0.010(4) 0.003(4) -0.014(4)
C62 0.023(8) 0.048(3) 0.043(10) -0.015(5) 0.018(5) -0.008(5)
C63 0.055(7) 0.068(5) 0.054(7) -0.026(5) 0.005(4) -0.022(5)
C64 0.032(7) 0.079(6) 0.081(9) -0.035(6) -0.007(5) 0.001(5)
C66 0.058(8) 0.063(5) 0.046(7) -0.022(5) -0.003(5) 0.006(5)
C65 0.029(7) 0.044(3) 0.053(8) -0.022(4) 0.016(4) 0.003(4)
Cl3 0.0383(6) 0.0723(10) 0.0582(8) -0.0307(7) 0.0009(5) -0.0171(6)
Cl4 0.0783(10) 0.0525(8) 0.0856(11) -0.0363(7) -0.0313(8) -0.0077(7)
C51 0.0398(15) 0.043(2) 0.029(3) -0.012(2) -0.0078(19) -0.0119(16)
C52 0.0477(16) 0.0458(18) 0.030(2) -0.0111(18) -0.0116(17) -0.0169(14)
C53 0.0540(18) 0.074(3) 0.037(3) -0.024(3) -0.001(2) -0.0315(18)
C54 0.043(2) 0.090(3) 0.054(3) -0.033(3) 0.000(2) -0.0161(19)
C55 0.053(2) 0.076(4) 0.088(4) -0.051(4) -0.012(3) -0.001(2)
C56 0.0498(18) 0.047(2) 0.065(3) -0.025(2) -0.015(2) -0.0080(17)
Cl7 0.182(6) 0.063(3) 0.189(6) -0.078(3) -0.065(5) 0.017(3)
Cl8 0.086(3) 0.087(3) 0.143(4) 0.014(3) -0.027(3) -0.048(3)
C71 0.068(4) 0.045(4) 0.066(7) -0.028(5) -0.014(5) -0.005(3)
C72 0.061(4) 0.048(5) 0.047(8) -0.002(6) -0.005(5) -0.017(4)
C73 0.065(5) 0.055(4) 0.046(6) -0.013(5) -0.005(5) 0.002(3)
C74 0.093(6) 0.045(5) 0.058(7) -0.023(5) -0.014(6) -0.008(4)
C75 0.068(5) 0.053(5) 0.066(7) -0.011(6) -0.026(5) -0.019(4)
C76 0.053(4) 0.065(5) 0.049(7) -0.023(6) -0.005(5) -0.007(4)
C1S 0.071(4) 0.135(6) 0.068(4) -0.036(4) 0.010(3) -0.021(4)
C2S 0.060(4) 0.109(4) 0.059(3) -0.023(3) 0.005(3) -0.021(3)
C3S 0.181(7) 0.073(4) 0.096(5) -0.038(3) 0.009(4) -0.057(4)
C11S 0.096(7) 0.087(5) 0.090(7) -0.013(5) -0.045(6) -0.008(5)
C12S 0.099(7) 0.079(5) 0.091(6) -0.047(5) -0.026(4) -0.030(5)
C13S 0.106(8) 0.164(9) 0.163(9) -0.044(7) 0.066(7) 0.014(7)

loop_
_atom_type_symbol
_atom_type_description
_atom_type_scat_dispersion_real
_atom_type_scat_dispersion_imag
_atom_type_scat_source
C C 0.0033 0.0016 'International Tables Vol C Tables 4.2.6.8 and 6.1.1.4'
H H 0.0000 0.0000 'International Tables Vol C Tables 4.2.6.8 and 6.1.1.4'
N N 0.0061 0.0033 'International Tables Vol C Tables 4.2.6.8 and 6.1.1.4'
Cl Cl 0.1484 0.1585 'International Tables Vol C Tables 4.2.6.8 and 6.1.1.4'
Fe Fe 0.3463 0.8444 'International Tables Vol C Tables 4.2.6.8 and 6.1.1.4'

loop_
_geom_angle_atom_site_label_1
_geom_angle_atom_site_label_2
_geom_angle_atom_site_label_3
_geom_angle
_geom_angle_site_symmetry_1
_geom_angle_site_symmetry_3
Fe1 Fe1 N2 91.0(3) 2_575 .
Fe1 Fe1 N2 78.2(3) 2_575 2_575
N2 Fe1 N2 169.21(4) . 2_575
Fe1 Fe1 N1 85.4(3) 2_575 .
N2 Fe1 N1 89.87(8) . .
N2 Fe1 N1 89.27(8) 2_575 .
Fe1 Fe1 N1 83.9(3) 2_575 2_575
N2 Fe1 N1 90.31(8) . 2_575
N2 Fe1 N1 88.55(7) 2_575 2_575
N1 Fe1 N1 169.29(4) . 2_575
Fe1 Fe1 C330 164.7(3) 2_575 .
N2 Fe1 C330 97.84(7) . .
N2 Fe1 C330 92.69(7) 2_575 .
N1 Fe1 C330 82.11(7) . .
N1 Fe1 C330 108.46(7) 2_575 .
Fe1 Fe1 C407 164.5(3) 2_575 .
N2 Fe1 C407 96.71(8) . .
N2 Fe1 C407 93.78(8) 2_575 .
N1 Fe1 C407 81.10(8) . .
N1 Fe1 C407 109.50(8) 2_575 .
C330 Fe1 C407 1.50(8) . .
C104 N1 C101 105.54(16) . .
C104 N1 Fe1 126.59(13) . .
C101 N1 Fe1 127.72(14) . .
C104 N1 Fe1 127.63(13) . 2_575
C101 N1 Fe1 126.13(14) . 2_575
Fe1 N1 Fe1 10.71(4) . 2_575
C106 N2 C109 105.23(16) . .
C106 N2 Fe1 127.64(14) . .
C109 N2 Fe1 126.67(14) . .
C106 N2 Fe1 127.63(14) . 2_575
C109 N2 Fe1 126.82(14) . 2_575
Fe1 N2 Fe1 10.79(4) . 2_575
N1 C101 C110 125.70(18) . .
N1 C101 C102 110.03(18) . .
C110 C101 C102 124.26(19) . .
C103 C102 C101 107.02(19) . .
C103 C102 H102 126.5 . .
C101 C102 H102 126.5 . .
C102 C103 C104 107.46(19) . .
C102 C103 H103 126.3 . .
C104 C103 H103 126.3 . .
N1 C104 C105 125.99(18) . .
N1 C104 C103 109.95(17) . .
C105 C104 C103 124.04(18) . .
C104 C105 C106 123.26(18) . .
C104 C105 C117 118.69(17) . .
C106 C105 C117 118.05(18) . .
N2 C106 C105 125.91(18) . .
N2 C106 C107 110.43(17) . .
C105 C106 C107 123.66(18) . .
C108 C107 C106 106.59(19) . .
C108 C107 H107 126.7 . .
C106 C107 H107 126.7 . .
C107 C108 C109 107.12(19) . .
C107 C108 H108 126.4 . .
C109 C108 H108 126.4 . .
N2 C109 C110 126.68(19) . 2_575
N2 C109 C108 110.62(17) . .
C110 C109 C108 122.70(19) 2_575 .
C101 C110 C109 123.23(19) . 2_575
C101 C110 C111 118.61(18) . .
C109 C110 C111 118.16(18) 2_575 .
C116 C111 C112 118.2(2) . .
C116 C111 C110 122.0(2) . .
C112 C111 C110 119.81(19) . .
C113 C112 C111 120.6(2) . .
C113 C112 H112 119.7 . .
C111 C112 H112 119.7 . .
C114 C113 C112 120.6(2) . .
C114 C113 H113 119.7 . .
C112 C113 H113 119.7 . .
C113 C114 C115 119.5(2) . .
C113 C114 H114 120.3 . .
C115 C114 H114 120.3 . .
C114 C115 C116 120.3(2) . .
C114 C115 H115 119.9 . .
C116 C115 H115 119.9 . .
C111 C116 C115 121.0(2) . .
C111 C116 H116 119.5 . .
C115 C116 H116 119.5 . .
C122 C117 C118 118.25(19) . .
C122 C117 C105 120.72(19) . .
C118 C117 C105 121.02(19) . .
C119 C118 C117 120.9(2) . .
C119 C118 H118 119.5 . .
C117 C118 H118 119.5 . .
C118 C119 C120 120.6(2) . .
C118 C119 H119 119.7 . .
C120 C119 H119 119.7 . .
C119 C120 C121 118.7(2) . .
C119 C120 H120 120.7 . .
C121 C120 H120 120.7 . .
C122 C121 C120 120.7(2) . .
C122 C121 H121 119.7 . .
C120 C121 H121 119.7 . .
C121 C122 C117 120.9(2) . .
C121 C122 H122 119.6 . .
C117 C122 H122 119.6 . .
Fe2 Fe2 N4 90.5(4) 2_666 2_666
Fe2 Fe2 N3 88.2(4) 2_666 .
N4 Fe2 N3 90.63(8) 2_666 .
Fe2 Fe2 N3 83.0(4) 2_666 2_666
N4 Fe2 N3 89.46(8) 2_666 2_666
N3 Fe2 N3 171.19(5) . 2_666
Fe2 Fe2 N4 80.7(4) 2_666 .
N4 Fe2 N4 171.19(5) 2_666 .
N3 Fe2 N4 89.11(8) . .
N3 Fe2 N4 89.47(8) 2_666 .
C204 N3 C201 105.01(16) . .
C204 N3 Fe2 128.22(14) . .
C201 N3 Fe2 126.50(14) . .
C204 N3 Fe2 127.22(14) . 2_666
C201 N3 Fe2 127.53(14) . 2_666
Fe2 N3 Fe2 8.81(5) . 2_666
C209 N4 C206 105.43(16) . .
C209 N4 Fe2 126.35(14) . 2_666
C206 N4 Fe2 127.57(14) . 2_666
C209 N4 Fe2 127.07(14) . .
C206 N4 Fe2 127.46(14) . .
Fe2 N4 Fe2 8.81(5) 2_666 .
N3 C201 C210 125.63(19) . .
N3 C201 C202 110.39(18) . .
C210 C201 C202 123.98(19) . .
C203 C202 C201 107.54(19) . .
C203 C202 H202 126.2 . .
C201 C202 H202 126.2 . .
C202 C203 C204 106.46(19) . .
C202 C203 H203 126.8 . .
C204 C203 H203 126.8 . .
N3 C204 C205 125.81(19) . .
N3 C204 C203 110.60(18) . .
C205 C204 C203 123.59(19) . .
C206 C205 C204 123.14(19) . .
C206 C205 C217 118.64(18) . .
C204 C205 C217 118.15(19) . .
N4 C206 C205 125.90(19) . .
N4 C206 C207 109.71(18) . .
C205 C206 C207 124.36(19) . .
C208 C207 C206 107.22(19) . .
C208 C207 H207 126.4 . .
C206 C207 H207 126.4 . .
C207 C208 C209 107.03(19) . .
C207 C208 H208 126.5 . .
C209 C208 H208 126.5 . .
N4 C209 C210 126.11(19) . 2_666
N4 C209 C208 110.59(18) . .
C210 C209 C208 123.3(2) 2_666 .
C209 C210 C201 123.85(19) 2_666 .
C209 C210 C211 118.44(18) 2_666 .
C201 C210 C211 117.68(18) . .
C212 C211 C216 119.2(2) . .
C212 C211 C210 120.0(2) . .
C216 C211 C210 120.80(19) . .
C211 C212 C213 120.1(2) . .
C211 C212 H212 120.0 . .
C213 C212 H212 120.0 . .
C214 C213 C212 120.3(2) . .
C214 C213 H213 119.9 . .
C212 C213 H213 119.9 . .
C215 C214 C213 119.6(2) . .
C215 C214 H214 120.2 . .
C213 C214 H214 120.2 . .
C214 C215 C216 121.0(2) . .
C214 C215 H215 119.5 . .
C216 C215 H215 119.5 . .
C215 C216 C211 119.9(2) . .
C215 C216 H216 120.0 . .
C211 C216 H216 120.0 . .
C222 C217 C218 117.6(2) . .
C222 C217 C205 121.1(2) . .
C218 C217 C205 121.3(2) . .
C217 C218 C219 120.8(3) . .
C217 C218 H218 119.6 . .
C219 C218 H218 119.6 . .
C220 C219 C218 120.4(3) . .
C220 C219 H219 119.8 . .
C218 C219 H219 119.8 . .
C219 C220 C221 120.0(2) . .
C219 C220 H220 120.0 . .
C221 C220 H220 120.0 . .
C220 C221 C222 119.8(3) . .
C220 C221 H221 120.1 . .
C222 C221 H221 120.1 . .
C217 C222 C221 121.3(3) . .
C217 C222 H222 119.3 . .
C221 C222 H222 119.3 . .
C306 C301 C305 120.10(10) . .
C306 C301 C302 120.00(10) . .
C305 C301 C302 106.7(2) . .
C311 C302 C303 120.11(10) . .
C311 C302 C301 120.00(10) . .
C303 C302 C301 109.2(2) . .
C316 C303 C302 119.93(10) . .
C316 C303 C304 119.91(10) . .
C302 C303 C304 107.4(2) . .
C321 C304 C303 120.11(10) . .
C321 C304 C305 119.86(10) . .
C303 C304 C305 107.7(2) . .
C326 C305 C301 119.99(10) . .
C326 C305 C304 119.85(10) . .
C301 C305 C304 109.0(2) . .
C301 C306 C310 119.99(10) . .
C301 C306 C307 119.88(10) . .
C310 C306 C307 109.4(2) . .
C330 C307 C306 119.88(10) . .
C330 C307 C308 119.98(10) . .
C306 C307 C308 106.4(2) . .
C349 C308 C309 119.99(10) . .
C349 C308 C307 119.86(10) . .
C309 C308 C307 109.1(2) . .
C353 C309 C310 119.95(10) . .
C353 C309 C308 119.95(10) . .
C310 C309 C308 107.7(2) . .
C312 C310 C309 120.01(10) . .
C312 C310 C306 119.98(10) . .
C309 C310 C306 107.5(2) . .
C302 C311 C312 120.01(10) . .
C302 C311 C315 119.93(10) . .
C312 C311 C315 108.6(2) . .
C310 C312 C313 120.01(10) . .
C310 C312 C311 119.97(10) . .
C313 C312 C311 108.0(2) . .
C354 C313 C312 120.01(10) . .
C354 C313 C314 120.16(10) . .
C312 C313 C314 107.5(2) . .
C358 C314 C313 119.87(10) . .
C358 C314 C315 119.81(10) . .
C313 C314 C315 108.9(2) . .
C317 C315 C311 119.92(10) . .
C317 C315 C314 119.93(10) . .
C311 C315 C314 107.0(2) . .
C303 C316 C320 119.99(10) . .
C303 C316 C317 119.97(10) . .
C320 C316 C317 107.6(2) . .
C315 C317 C318 120.18(10) . .
C315 C317 C316 120.11(10) . .
C318 C317 C316 108.0(2) . .
C359 C318 C319 120.10(10) . .
C359 C318 C317 119.88(10) . .
C319 C318 C317 108.4(2) . .
C338 C319 C318 120.06(10) . .
C338 C319 C320 120.01(10) . .
C318 C319 C320 107.5(2) . .
C322 C320 C316 120.09(10) . .
C322 C320 C319 120.03(10) . .
C316 C320 C319 108.5(2) . .
C304 C321 C325 120.27(10) . .
C304 C321 C322 119.95(10) . .
C325 C321 C322 108.1(2) . .
C320 C322 C323 119.95(10) . .
C320 C322 C321 119.94(10) . .
C323 C322 C321 108.2(2) . .
C339 C323 C322 119.99(10) . .
C339 C323 C324 119.74(10) . .
C322 C323 C324 107.6(2) . .
C343 C324 C323 120.11(10) . .
C343 C324 C325 120.22(10) . .
C323 C324 C325 108.5(2) . .
C327 C325 C321 119.89(10) . .
C327 C325 C324 119.79(10) . .
C321 C325 C324 107.7(2) . .
C305 C326 C327 120.23(10) . .
C305 C326 C330 119.93(10) . .
C327 C326 C330 106.0(2) . .
C325 C327 C328 119.96(10) . .
C325 C327 C326 119.81(10) . .
C328 C327 C326 110.3(2) . .
C344 C328 C327 120.17(10) . .
C344 C328 C329 119.92(10) . .
C327 C328 C329 106.4(2) . .
C348 C329 C328 120.15(10) . .
C348 C329 C330 119.89(10) . .
C328 C329 C330 108.4(2) . .
C307 C330 C326 120.13(10) . .
C307 C330 C329 120.06(10) . .
C326 C330 C329 108.9(2) . .
C307 C330 Fe1 78.97(17) . .
C326 C330 Fe1 111.21(18) . .
C329 C330 Fe1 114.09(17) . .
C336 C331 C332 120.00(10) . .
C336 C331 C335 119.91(13) . .
C332 C331 C335 108.0(2) . .
C341 C332 C333 120.14(10) . .
C341 C332 C331 119.97(10) . .
C333 C332 C331 107.5(2) . .
C346 C333 C334 119.91(10) . .
C346 C333 C332 119.92(10) . .
C334 C333 C332 108.8(2) . .
C351 C334 C335 120.06(10) . .
C351 C334 C333 120.24(10) . .
C335 C334 C333 107.2(2) . .
C356 C335 C334 119.97(10) . .
C356 C335 C331 120.07(13) . .
C334 C335 C331 108.5(2) . .
C331 C336 C340 120.02(10) . .
C331 C336 C337 119.99(10) . .
C340 C336 C337 108.3(2) . .
C360 C337 C336 120.09(11) . .
C360 C337 C338 120.00(10) . .
C336 C337 C338 107.3(2) . .
C319 C338 C339 119.94(10) . .
C319 C338 C337 119.90(10) . .
C339 C338 C337 108.6(2) . .
C323 C339 C340 120.18(10) . .
C323 C339 C338 120.07(10) . .
C340 C339 C338 107.7(2) . .
C342 C340 C339 120.12(10) . .
C342 C340 C336 119.97(10) . .
C339 C340 C336 108.1(2) . .
C332 C341 C342 120.08(10) . .
C332 C341 C345 119.91(10) . .
C342 C341 C345 108.0(2) . .
C340 C342 C341 119.96(10) . .
C340 C342 C343 119.73(10) . .
C341 C342 C343 108.4(2) . .
C324 C343 C344 120.02(10) . .
C324 C343 C342 120.10(10) . .
C344 C343 C342 107.3(2) . .
C328 C344 C345 119.91(10) . .
C328 C344 C343 119.77(10) . .
C345 C344 C343 108.6(2) . .
C347 C345 C344 120.27(10) . .
C347 C345 C341 120.02(10) . .
C344 C345 C341 107.7(2) . .
C333 C346 C350 119.90(10) . .
C333 C346 C347 119.92(10) . .
C350 C346 C347 108.5(2) . .
C345 C347 C346 120.08(10) . .
C345 C347 C348 119.82(10) . .
C346 C347 C348 108.1(2) . .
C329 C348 C349 120.06(10) . .
C329 C348 C347 119.91(10) . .
C349 C348 C347 107.4(2) . .
C308 C349 C348 120.10(10) . .
C308 C349 C350 119.99(10) . .
C348 C349 C350 108.9(2) . .
C352 C350 C346 120.18(10) . .
C352 C350 C349 119.99(10) . .
C346 C350 C349 107.2(2) . .
C334 C351 C352 119.81(10) . .
C334 C351 C355 119.98(10) . .
C352 C351 C355 108.0(2) . .
C350 C352 C353 120.06(10) . .
C350 C352 C351 119.96(10) . .
C353 C352 C351 107.9(2) . .
C309 C353 C352 120.01(10) . .
C309 C353 C354 120.04(10) . .
C352 C353 C354 108.2(2) . .
C313 C354 C353 119.98(10) . .
C313 C354 C355 119.93(10) . .
C353 C354 C355 107.8(2) . .
C357 C355 C351 119.92(10) . .
C357 C355 C354 119.89(10) . .
C351 C355 C354 108.0(2) . .
C335 C356 C360 119.90(13) . .
C335 C356 C357 119.98(10) . .
C360 C356 C357 107.0(2) . .
C355 C357 C356 120.06(10) . .
C355 C357 C358 120.10(10) . .
C356 C357 C358 108.6(2) . .
C314 C358 C359 120.18(10) . .
C314 C358 C357 120.05(10) . .
C359 C358 C357 108.0(2) . .
C318 C359 C358 120.00(10) . .
C318 C359 C360 119.82(10) . .
C358 C359 C360 107.4(2) . .
C337 C360 C356 120.02(10) . .
C337 C360 C359 120.09(10) . .
C356 C360 C359 109.0(2) . .
C406 C401 C405 119.96(19) . .
C406 C401 C402 120.11(19) . .
C405 C401 C402 106.6(2) . .
C411 C402 C403 119.89(18) . .
C411 C402 C401 120.12(18) . .
C403 C402 C401 109.3(2) . .
C416 C403 C404 120.20(18) . .
C416 C403 C402 120.09(18) . .
C404 C403 C402 107.3(2) . .
C421 C404 C403 120.15(18) . .
C421 C404 C405 119.66(18) . .
C403 C404 C405 107.8(2) . .
C426 C405 C401 120.07(18) . .
C426 C405 C404 119.64(18) . .
C401 C405 C404 109.0(2) . .
C401 C406 C410 119.90(18) . .
C401 C406 C407 120.02(18) . .
C410 C406 C407 109.4(2) . .
C430 C407 C406 119.70(19) . .
C430 C407 C408 119.94(19) . .
C406 C407 C408 106.3(2) . .
C430 C407 Fe1 112.3(2) . .
C406 C407 Fe1 79.01(19) . .
C408 C407 Fe1 112.51(19) . .
C449 C408 C409 119.91(18) . .
C449 C408 C407 119.82(18) . .
C409 C408 C407 109.1(2) . .
C453 C409 C410 120.08(18) . .
C453 C409 C408 120.03(18) . .
C410 C409 C408 107.6(2) . .
C412 C410 C409 119.85(18) . .
C412 C410 C406 119.77(18) . .
C409 C410 C406 107.6(2) . .
C402 C411 C412 119.70(18) . .
C402 C411 C415 120.00(18) . .
C412 C411 C415 108.7(2) . .
C410 C412 C413 120.01(18) . .
C410 C412 C411 120.34(18) . .
C413 C412 C411 107.9(2) . .
C454 C413 C412 120.13(18) . .
C454 C413 C414 120.10(18) . .
C412 C413 C414 107.6(2) . .
C458 C414 C413 119.85(18) . .
C458 C414 C415 119.66(18) . .
C413 C414 C415 108.8(2) . .
C417 C415 C414 119.75(18) . .
C417 C415 C411 120.09(18) . .
C414 C415 C411 106.9(2) . .
C403 C416 C420 119.72(18) . .
C403 C416 C417 120.17(18) . .
C420 C416 C417 107.8(2) . .
C415 C417 C418 120.53(18) . .
C415 C417 C416 119.74(18) . .
C418 C417 C416 107.8(2) . .
C459 C418 C419 120.24(18) . .
C459 C418 C417 119.58(18) . .
C419 C418 C417 108.4(2) . .
C438 C419 C418 120.02(19) . .
C438 C419 C420 119.78(18) . .
C418 C419 C420 107.6(2) . .
C422 C420 C419 120.33(18) . .
C422 C420 C416 120.10(18) . .
C419 C420 C416 108.4(2) . .
C404 C421 C425 120.62(18) . .
C404 C421 C422 119.55(18) . .
C425 C421 C422 108.0(2) . .
C420 C422 C423 119.84(18) . .
C420 C422 C421 120.27(18) . .
C423 C422 C421 108.2(2) . .
C439 C423 C422 119.83(18) . .
C439 C423 C424 119.62(18) . .
C422 C423 C424 107.6(2) . .
C443 C424 C423 120.01(18) . .
C443 C424 C425 120.39(18) . .
C423 C424 C425 108.4(2) . .
C427 C425 C421 119.74(19) . .
C427 C425 C424 119.64(18) . .
C421 C425 C424 107.8(2) . .
C405 C426 C427 120.66(19) . .
C405 C426 C430 119.89(18) . .
C427 C426 C430 106.0(2) . .
C425 C427 C428 119.91(18) . .
C425 C427 C426 119.60(18) . .
C428 C427 C426 110.3(2) . .
C444 C428 C429 119.83(18) . .
C444 C428 C427 120.39(18) . .
C429 C428 C427 106.3(2) . .
C448 C429 C428 120.21(18) . .
C448 C429 C430 119.80(18) . .
C428 C429 C430 108.5(2) . .
C407 C430 C429 120.08(18) . .
C407 C430 C426 120.27(18) . .
C429 C430 C426 108.9(2) . .
C436 C431 C435 119.8(2) . .
C436 C431 C432 120.02(19) . .
C435 C431 C432 108.1(2) . .
C441 C432 C431 120.08(18) . .
C441 C432 C433 120.23(18) . .
C431 C432 C433 107.4(2) . .
C446 C433 C434 119.67(18) . .
C446 C433 C432 119.93(18) . .
C434 C433 C432 108.8(2) . .
C451 C434 C435 119.81(18) . .
C451 C434 C433 120.85(18) . .
C435 C434 C433 107.3(2) . .
C456 C435 C434 119.94(18) . .
C456 C435 C431 120.2(2) . .
C434 C435 C431 108.4(2) . .
C431 C436 C440 119.83(19) . .
C431 C436 C437 120.15(18) . .
C440 C436 C437 108.3(2) . .
C460 C437 C436 119.96(19) . .
C460 C437 C438 120.09(19) . .
C436 C437 C438 107.2(2) . .
C419 C438 C439 119.93(18) . .
C419 C438 C437 119.82(18) . .
C439 C438 C437 108.5(2) . .
C423 C439 C440 120.43(18) . .
C423 C439 C438 120.27(18) . .
C440 C439 C438 107.8(2) . .
C442 C440 C439 120.08(18) . .
C442 C440 C436 120.12(18) . .
C439 C440 C436 108.2(2) . .
C432 C441 C442 119.97(18) . .
C432 C441 C445 119.81(18) . .
C442 C441 C445 108.0(2) . .
C440 C442 C441 119.97(18) . .
C440 C442 C443 119.57(18) . .
C441 C442 C443 108.3(2) . .
C424 C443 C444 120.05(18) . .
C424 C443 C442 120.27(18) . .
C444 C443 C442 107.4(2) . .
C428 C444 C445 119.75(18) . .
C428 C444 C443 119.56(18) . .
C445 C444 C443 108.5(2) . .
C447 C445 C444 120.71(18) . .
C447 C445 C441 120.05(18) . .
C444 C445 C441 107.8(2) . .
C433 C446 C450 119.60(18) . .
C433 C446 C447 119.64(18) . .
C450 C446 C447 108.4(2) . .
C445 C447 C446 120.33(18) . .
C445 C447 C448 119.51(18) . .
C446 C447 C448 108.2(2) . .
C429 C448 C449 120.28(18) . .
C429 C448 C447 119.98(18) . .
C449 C448 C447 107.4(2) . .
C408 C449 C448 120.03(18) . .
C408 C449 C450 119.99(18) . .
C448 C449 C450 108.9(2) . .
C452 C450 C446 120.67(18) . .
C452 C450 C449 120.03(18) . .
C446 C450 C449 107.2(2) . .
C434 C451 C455 120.36(18) . .
C434 C451 C452 119.42(18) . .
C455 C451 C452 108.0(2) . .
C450 C452 C453 120.06(18) . .
C450 C452 C451 119.79(18) . .
C453 C452 C451 107.9(2) . .
C409 C453 C452 119.96(18) . .
C409 C453 C454 120.03(18) . .
C452 C453 C454 108.3(2) . .
C413 C454 C453 119.90(18) . .
C413 C454 C455 120.09(18) . .
C453 C454 C455 107.8(2) . .
C457 C455 C451 119.81(19) . .
C457 C455 C454 119.76(18) . .
C451 C455 C454 108.0(2) . .
C435 C456 C460 119.7(2) . .
C435 C456 C457 120.17(19) . .
C460 C456 C457 106.9(3) . .
C455 C457 C456 119.88(18) . .
C455 C457 C458 120.11(18) . .
C456 C457 C458 108.7(2) . .
C414 C458 C459 120.39(18) . .
C414 C458 C457 120.10(18) . .
C459 C458 C457 108.0(2) . .
C418 C459 C458 120.07(18) . .
C418 C459 C460 119.65(18) . .
C458 C459 C460 107.4(2) . .
C437 C460 C456 120.20(18) . .
C437 C460 C459 120.15(18) . .
C456 C460 C459 109.1(2) . .
C42 C41 C46 120.0 . .
C42 C41 Cl1 120.24(11) . .
C46 C41 Cl1 119.76(11) . .
C43 C42 C41 120.0 . .
C43 C42 Cl2 119.31(11) . .
C41 C42 Cl2 120.63(11) . .
C42 C43 C44 120.0 . .
C42 C43 H43 120.0 . .
C44 C43 H43 120.0 . .
C45 C44 C43 120.0 . .
C45 C44 H44 120.0 . .
C43 C44 H44 120.0 . .
C44 C45 C46 120.0 . .
C44 C45 H45 120.0 . .
C46 C45 H45 120.0 . .
C45 C46 C41 120.0 . .
C45 C46 H46 120.0 . .
C41 C46 H46 120.0 . .
C62 C61 C65 120.0 . .
C62 C61 Cl5 120.67(15) . .
C65 C61 Cl5 119.25(15) . .
C63 C62 C61 120.0 . .
C63 C62 Cl6 119.06(15) . .
C61 C62 Cl6 120.93(15) . .
C62 C63 C64 120.0 . .
C62 C63 H63 120.0 . .
C64 C63 H63 120.0 . .
C63 C64 C66 120.0 . .
C63 C64 H64 120.0 . .
C66 C64 H64 120.0 . .
C65 C66 C64 120.0 . .
C65 C66 H66 120.0 . .
C64 C66 H66 120.0 . .
C66 C65 C61 120.0 . .
C66 C65 H65 120.0 . .
C61 C65 H65 120.0 . .
C52 C51 C56 120.0 . .
C52 C51 Cl3 120.47(12) . .
C56 C51 Cl3 119.53(12) . .
C53 C52 C51 120.0 . .
C53 C52 Cl4 119.42(12) . .
C51 C52 Cl4 120.52(12) . .
C54 C53 C52 120.0 . .
C54 C53 H53 120.0 . .
C52 C53 H53 120.0 . .
C53 C54 C55 120.0 . .
C53 C54 H54 120.0 . .
C55 C54 H54 120.0 . .
C56 C55 C54 120.0 . .
C56 C55 H55 120.0 . .
C54 C55 H55 120.0 . .
C55 C56 C51 120.0 . .
C55 C56 H56 120.0 . .
C51 C56 H56 120.0 . .
C72 C71 C76 120.0 . .
C72 C71 Cl7 120.61(16) . .
C76 C71 Cl7 119.30(16) . .
C73 C72 C71 120.0 . .
C73 C72 Cl8 119.00(15) . .
C71 C72 Cl8 120.93(16) . .
C72 C73 C74 120.0 . .
C72 C73 H73 120.0 . .
C74 C73 H73 120.0 . .
C75 C74 C73 120.0 . .
C75 C74 H74 120.0 . .
C73 C74 H74 120.0 . .
C74 C75 C76 120.0 . .
C74 C75 H75 120.0 . .
C76 C75 H75 120.0 . .
C75 C76 C71 120.0 . .
C75 C76 H76 120.0 . .
C71 C76 H76 120.0 . .
C92 C91 C96 120.0 . .
C92 C91 Cl9 120.50(17) . .
C96 C91 Cl9 119.48(17) . .
C93 C92 C91 120.0 . .
C93 C92 Cl10 119.13(19) . .
C91 C92 Cl10 120.70(19) . .
C94 C93 C92 120.0 . .
C94 C93 H93 120.0 . .
C92 C93 H93 120.0 . .
C93 C94 C95 120.0 . .
C93 C94 H94 120.0 . .
C95 C94 H94 120.0 . .
C96 C95 C94 120.0 . .
C96 C95 H95 120.0 . .
C94 C95 H95 120.0 . .
C95 C96 C91 120.0 . .
C95 C96 H96 120.0 . .
C91 C96 H96 120.0 . .
C2S C1S H1S1 109.5 . .
C2S C1S H1S2 109.5 . .
H1S1 C1S H1S2 109.5 . .
C2S C1S H1S3 109.5 . .
H1S1 C1S H1S3 109.5 . .
H1S2 C1S H1S3 109.5 . .
C1S C2S C3S 96.8(4) . .
C1S C2S H2S1 112.4 . .
C3S C2S H2S1 112.4 . .
C1S C2S H2S2 112.4 . .
C3S C2S H2S2 112.4 . .
H2S1 C2S H2S2 110.0 . .
C3S C3S C2S 97.0(4) 2_667 .
C3S C3S H3S1 112.4 2_667 .
C2S C3S H3S1 112.4 . .
C3S C3S H3S2 112.4 2_667 .
C2S C3S H3S2 112.4 . .
H3S1 C3S H3S2 109.9 . .
C12S C11S H11A 109.5 . .
C12S C11S H11B 109.5 . .
H11A C11S H11B 109.5 . .
C12S C11S H11C 109.5 . .
H11A C11S H11C 109.5 . .
H11B C11S H11C 109.5 . .
C11S C12S C13S 96.8(4) . .
C11S C12S H12A 112.4 . .
C13S C12S H12A 112.4 . .
C11S C12S H12B 112.4 . .
C13S C12S H12B 112.4 . .
H12A C12S H12B 110.0 . .
C13S C13S C12S 96.9(4) 2_667 .
C13S C13S H13A 112.4 2_667 .
C12S C13S H13A 112.4 . .
C13S C13S H13B 112.4 2_667 .
C12S C13S H13B 112.4 . .
H13A C13S H13B 109.9 . .

loop_
_geom_bond_atom_site_label_1
_geom_bond_atom_site_label_2
_geom_bond_distance
_geom_bond_site_symmetry_2
Fe1 Fe1 0.3764(14) 2_575
Fe1 N2 1.9689(18) .
Fe1 N2 2.0108(19) 2_575
Fe1 N1 2.0144(18) .
Fe1 N1 2.0196(18) 2_575
Fe1 C330 2.498(3) .
Fe1 C407 2.499(3) .
N1 C104 1.376(3) .
N1 C101 1.383(3) .
N1 Fe1 2.0196(18) 2_575
N2 C106 1.372(3) .
N2 C109 1.380(3) .
N2 Fe1 2.0108(19) 2_575
C101 C110 1.388(3) .
C101 C102 1.448(3) .
C102 C103 1.338(3) .
C102 H102 0.9500 .
C103 C104 1.449(3) .
C103 H103 0.9500 .
C104 C105 1.381(3) .
C105 C106 1.405(3) .
C105 C117 1.492(3) .
C106 C107 1.435(3) .
C107 C108 1.359(3) .
C107 H107 0.9500 .
C108 C109 1.420(3) .
C108 H108 0.9500 .
C109 C110 1.400(3) 2_575
C110 C109 1.400(3) 2_575
C110 C111 1.492(3) .
C111 C116 1.380(3) .
C111 C112 1.394(3) .
C112 C113 1.391(3) .
C112 H112 0.9500 .
C113 C114 1.366(4) .
C113 H113 0.9500 .
C114 C115 1.382(4) .
C114 H114 0.9500 .
C115 C116 1.389(3) .
C115 H115 0.9500 .
C116 H116 0.9500 .
C117 C122 1.387(3) .
C117 C118 1.399(3) .
C118 C119 1.377(3) .
C118 H118 0.9500 .
C119 C120 1.389(4) .
C119 H119 0.9500 .
C120 C121 1.393(4) .
C120 H120 0.9500 .
C121 C122 1.381(3) .
C121 H121 0.9500 .
C122 H122 0.9500 .
Fe2 Fe2 0.3080(17) 2_666
Fe2 N4 1.985(2) 2_666
Fe2 N3 1.996(2) .
Fe2 N3 2.010(2) 2_666
Fe2 N4 2.012(2) .
N3 C204 1.377(3) .
N3 C201 1.379(3) .
N3 Fe2 2.010(2) 2_666
N4 C209 1.381(3) .
N4 C206 1.388(3) .
N4 Fe2 1.985(2) 2_666
C201 C210 1.394(3) .
C201 C202 1.432(3) .
C202 C203 1.346(3) .
C202 H202 0.9500 .
C203 C204 1.442(3) .
C203 H203 0.9500 .
C204 C205 1.401(3) .
C205 C206 1.390(3) .
C205 C217 1.486(3) .
C206 C207 1.443(3) .
C207 C208 1.356(3) .
C207 H207 0.9500 .
C208 C209 1.432(3) .
C208 H208 0.9500 .
C209 C210 1.390(3) 2_666
C210 C209 1.390(3) 2_666
C210 C211 1.500(3) .
C211 C212 1.392(3) .
C211 C216 1.396(3) .
C212 C213 1.393(3) .
C212 H212 0.9500 .
C213 C214 1.380(4) .
C213 H213 0.9500 .
C214 C215 1.378(4) .
C214 H214 0.9500 .
C215 C216 1.380(3) .
C215 H215 0.9500 .
C216 H216 0.9500 .
C217 C222 1.390(3) .
C217 C218 1.393(3) .
C218 C219 1.397(3) .
C218 H218 0.9500 .
C219 C220 1.364(4) .
C219 H219 0.9500 .
C220 C221 1.381(4) .
C220 H220 0.9500 .
C221 C222 1.390(3) .
C221 H221 0.9500 .
C222 H222 0.9500 .
C301 C306 1.3831(17) .
C301 C305 1.4480(15) .
C301 C302 1.4499(15) .
C302 C311 1.3822(17) .
C302 C303 1.4495(15) .
C303 C316 1.3838(17) .
C303 C304 1.4495(15) .
C304 C321 1.3822(17) .
C304 C305 1.4504(15) .
C305 C326 1.3831(17) .
C306 C310 1.4496(15) .
C306 C307 1.4524(15) .
C307 C330 1.3819(17) .
C307 C308 1.4536(15) .
C308 C349 1.3812(17) .
C308 C309 1.4530(15) .
C309 C353 1.3834(17) .
C309 C310 1.4496(15) .
C310 C312 1.3841(17) .
C311 C312 1.4503(15) .
C311 C315 1.4514(15) .
C312 C313 1.4495(15) .
C313 C354 1.3824(17) .
C313 C314 1.4501(15) .
C314 C358 1.3831(17) .
C314 C315 1.4519(15) .
C315 C317 1.3826(17) .
C316 C320 1.4485(15) .
C316 C317 1.4488(15) .
C317 C318 1.4476(15) .
C318 C359 1.3845(17) .
C318 C319 1.4465(15) .
C319 C338 1.3837(17) .
C319 C320 1.4488(15) .
C320 C322 1.3828(17) .
C321 C325 1.4477(15) .
C321 C322 1.4504(15) .
C322 C323 1.4487(15) .
C323 C339 1.3841(17) .
C323 C324 1.4494(15) .
C324 C343 1.3809(17) .
C324 C325 1.4495(15) .
C325 C327 1.3851(17) .
C326 C327 1.4486(15) .
C326 C330 1.4491(15) .
C327 C328 1.4472(15) .
C328 C344 1.3850(17) .
C328 C329 1.4475(15) .
C329 C348 1.3835(17) .
C329 C330 1.4502(15) .
C331 C336 1.3832(17) .
C331 C332 1.4493(15) .
C331 C335 1.4497(17) .
C332 C341 1.3826(17) .
C332 C333 1.4490(15) .
C333 C346 1.3848(17) .
C333 C334 1.4485(15) .
C334 C351 1.3830(17) .
C334 C335 1.4483(15) .
C335 C356 1.3844(18) .
C336 C340 1.4483(15) .
C336 C337 1.4491(15) .
C337 C360 1.3816(17) .
C337 C338 1.4506(15) .
C338 C339 1.4470(15) .
C339 C340 1.4446(15) .
C340 C342 1.3849(17) .
C341 C342 1.4480(15) .
C341 C345 1.4493(15) .
C342 C343 1.4502(15) .
C343 C344 1.4498(15) .
C344 C345 1.4469(15) .
C345 C347 1.3823(17) .
C346 C350 1.4485(15) .
C346 C347 1.4493(15) .
C347 C348 1.4512(15) .
C348 C349 1.4494(15) .
C349 C350 1.4519(15) .
C350 C352 1.3827(17) .
C351 C352 1.4511(15) .
C351 C355 1.4513(15) .
C352 C353 1.4487(15) .
C353 C354 1.4508(15) .
C354 C355 1.4524(15) .
C355 C357 1.3827(17) .
C356 C360 1.4486(15) .
C356 C357 1.4491(15) .
C357 C358 1.4495(15) .
C358 C359 1.4471(15) .
C359 C360 1.4502(15) .
C401 C406 1.384(2) .
C401 C405 1.449(2) .
C401 C402 1.450(2) .
C402 C411 1.382(2) .
C402 C403 1.450(2) .
C403 C416 1.382(2) .
C403 C404 1.450(2) .
C404 C421 1.383(2) .
C404 C405 1.451(2) .
C405 C426 1.382(2) .
C406 C410 1.450(2) .
C406 C407 1.453(2) .
C407 C430 1.382(2) .
C407 C408 1.457(2) .
C408 C449 1.380(2) .
C408 C409 1.455(2) .
C409 C453 1.384(2) .
C409 C410 1.450(2) .
C410 C412 1.386(2) .
C411 C412 1.451(2) .
C411 C415 1.453(2) .
C412 C413 1.450(2) .
C413 C454 1.382(2) .
C413 C414 1.451(2) .
C414 C458 1.384(2) .
C414 C415 1.453(2) .
C415 C417 1.384(2) .
C416 C420 1.448(2) .
C416 C417 1.450(2) .
C417 C418 1.448(2) .
C418 C459 1.385(2) .
C418 C419 1.447(2) .
C419 C438 1.383(2) .
C419 C420 1.448(2) .
C420 C422 1.382(2) .
C421 C425 1.448(2) .
C421 C422 1.451(2) .
C422 C423 1.449(2) .
C423 C439 1.383(2) .
C423 C424 1.449(2) .
C424 C443 1.380(2) .
C424 C425 1.450(2) .
C425 C427 1.385(2) .
C426 C427 1.448(2) .
C426 C430 1.448(2) .
C427 C428 1.448(2) .
C428 C444 1.385(2) .
C428 C429 1.448(2) .
C429 C448 1.383(2) .
C429 C430 1.448(2) .
C431 C436 1.383(2) .
C431 C435 1.448(2) .
C431 C432 1.449(2) .
C432 C441 1.381(2) .
C432 C433 1.450(2) .
C433 C446 1.386(2) .
C433 C434 1.448(2) .
C434 C451 1.382(2) .
C434 C435 1.448(2) .
C435 C456 1.386(2) .
C436 C440 1.448(2) .
C436 C437 1.448(2) .
C437 C460 1.380(2) .
C437 C438 1.452(2) .
C438 C439 1.447(2) .
C439 C440 1.442(2) .
C440 C442 1.384(2) .
C441 C442 1.447(2) .
C441 C445 1.449(2) .
C442 C443 1.450(2) .
C443 C444 1.450(2) .
C444 C445 1.445(2) .
C445 C447 1.379(2) .
C446 C450 1.448(2) .
C446 C447 1.450(2) .
C447 C448 1.451(2) .
C448 C449 1.447(2) .
C449 C450 1.453(2) .
C450 C452 1.383(2) .
C451 C455 1.451(2) .
C451 C452 1.452(2) .
C452 C453 1.448(2) .
C453 C454 1.451(2) .
C454 C455 1.454(2) .
C455 C457 1.383(2) .
C456 C460 1.448(2) .
C456 C457 1.449(2) .
C457 C458 1.451(2) .
C458 C459 1.446(2) .
C459 C460 1.451(2) .
Cl1 C41 1.7243(14) .
Cl2 C42 1.7166(15) .
C41 C42 1.3900 .
C41 C46 1.3900 .
C42 C43 1.3900 .
C43 C44 1.3900 .
C43 H43 0.9500 .
C44 C45 1.3900 .
C44 H44 0.9500 .
C45 C46 1.3900 .
C45 H45 0.9500 .
C46 H46 0.9500 .
Cl5 C61 1.7242(18) .
Cl6 C62 1.7180(18) .
C61 C62 1.3900 .
C61 C65 1.3900 .
C62 C63 1.3900 .
C63 C64 1.3900 .
C63 H63 0.9500 .
C64 C66 1.3900 .
C64 H64 0.9500 .
C66 C65 1.3900 .
C66 H66 0.9500 .
C65 H65 0.9500 .
Cl3 C51 1.7237(16) .
Cl4 C52 1.7195(17) .
C51 C52 1.3900 .
C51 C56 1.3900 .
C52 C53 1.3900 .
C53 C54 1.3900 .
C53 H53 0.9500 .
C54 C55 1.3900 .
C54 H54 0.9500 .
C55 C56 1.3900 .
C55 H55 0.9500 .
C56 H56 0.9500 .
Cl7 C71 1.7247(18) .
Cl8 C72 1.7190(18) .
C71 C72 1.3900 .
C71 C76 1.3900 .
C72 C73 1.3900 .
C73 C74 1.3900 .
C73 H73 0.9500 .
C74 C75 1.3900 .
C74 H74 0.9500 .
C75 C76 1.3900 .
C75 H75 0.9500 .
C76 H76 0.9500 .
Cl9 C91 1.7243(18) .
Cl10 C92 1.718(2) .
C91 C92 1.3900 .
C91 C96 1.3900 .
C92 C93 1.3900 .
C93 C94 1.3900 .
C93 H93 0.9500 .
C94 C95 1.3900 .
C94 H94 0.9500 .
C95 C96 1.3900 .
C95 H95 0.9500 .
C96 H96 0.9500 .
C1S C2S 1.573(5) .
C1S H1S1 0.9800 .
C1S H1S2 0.9800 .
C1S H1S3 0.9800 .
C2S C3S 1.576(5) .
C2S H2S1 0.9900 .
C2S H2S2 0.9900 .
C3S C3S 1.570(5) 2_667
C3S H3S1 0.9900 .
C3S H3S2 0.9900 .
C11S C12S 1.573(5) .
C11S H11A 0.9800 .
C11S H11B 0.9800 .
C11S H11C 0.9800 .
C12S C13S 1.575(5) .
C12S H12A 0.9900 .
C12S H12B 0.9900 .
C13S C13S 1.571(5) 2_667
C13S H13A 0.9900 .
C13S H13B 0.9900 .
